data_4130707
loop_
_publ_author_name
'Lautrette, Guillaume'
'Wicher, Barbara'
'Kauffmann, Brice'
'Ferrand, Yann'
'Huc, Ivan'

_publ_section_title
;
 Iterative Evolution of an Abiotic Foldamer Sequence for the Recognition
 of Guest Molecules with Atomic Precision.
;
_journal_issue 32
_journal_name_full 'Journal of the American Chemical Society'
_journal_page_first 10314
_journal_page_last 10322
_journal_paper_doi 10.1021/jacs.6b05913
_journal_volume 138
_journal_year 2016
_chemical_formula_moiety 'C136 H126 N28 O22, C4 H6 O6, 1.74(C H Cl3) 3.33(H2 O)'
_chemical_formula_sum 'C141.74 H140.4 Cl5.22 N28 O31.34'
_chemical_formula_weight 2922.71
_space_group_crystal_system monoclinic
_space_group_IT_number 13
_space_group_name_Hall '-P 2yac'
_space_group_name_H-M_alt 'P 1 2/n 1'
_atom_sites_solution_hydrogens mixed
_audit_creation_method SHELXL-2014/7
_cell_angle_alpha 90
_cell_angle_beta 101.49(3)
_cell_angle_gamma 90
_cell_formula_units_Z 4
_cell_length_a 19.640(4)
_cell_length_b 22.540(5)
_cell_length_c 39.400(8)
_cell_measurement_reflns_used 5760
_cell_measurement_temperature 130(2)
_cell_measurement_theta_max 60.2
_cell_measurement_theta_min 18.7
_cell_volume 17092(6)
_computing_cell_refinement
;
CrystalClear-SM Expert 1.36 (Rigaku, 2012)
;
_computing_data_collection
;
CrystalClear-SM Expert 1.36 (Rigaku, 2012)
;
_computing_data_reduction
;
CrystalClear-SM Expert 1.36 (Rigaku, 2012)
;
_computing_publication_material 'SHELXL-2014/7 (Sheldrick, 2014)'
_computing_structure_refinement 'SHELXL-2014/7 (Sheldrick, 2014)'
_computing_structure_solution 'SHELXD (Sheldrick, 2014)'
_diffrn_ambient_temperature 130(2)
_diffrn_detector_area_resol_mean 5.8140
_diffrn_measured_fraction_theta_full 0.995
_diffrn_measured_fraction_theta_max 0.995
_diffrn_measurement_device_type 'partial chi'
_diffrn_measurement_method \w-scans
_diffrn_radiation_type CuK\a
_diffrn_radiation_wavelength 1.54178
_diffrn_reflns_av_R_equivalents 0.1436
_diffrn_reflns_av_unetI/netI 0.0610
_diffrn_reflns_Laue_measured_fraction_full 0.995
_diffrn_reflns_Laue_measured_fraction_max 0.995
_diffrn_reflns_limit_h_max 17
_diffrn_reflns_limit_h_min -19
_diffrn_reflns_limit_k_max 22
_diffrn_reflns_limit_k_min -22
_diffrn_reflns_limit_l_max 39
_diffrn_reflns_limit_l_min -39
_diffrn_reflns_number 102755
_diffrn_reflns_point_group_measured_fraction_full 0.995
_diffrn_reflns_point_group_measured_fraction_max 0.995
_diffrn_reflns_theta_full 49.749
_diffrn_reflns_theta_max 49.749
_diffrn_reflns_theta_min 2.270
_diffrn_source 'Rigaku MM007 rotating anode'
_exptl_absorpt_coefficient_mu 1.400
_exptl_absorpt_correction_T_max 1.000
_exptl_absorpt_correction_T_min 0.685
_exptl_absorpt_correction_type multi-scan
_exptl_absorpt_process_details
;
CrystalClear-SM Expert 1.36 (Rigaku, 2012)
;
_exptl_crystal_colour yellow
_exptl_crystal_density_diffrn 1.136
_exptl_crystal_description plate
_exptl_crystal_F_000 6105
_exptl_crystal_size_max 0.300
_exptl_crystal_size_mid 0.070
_exptl_crystal_size_min 0.030
_refine_diff_density_max 0.910
_refine_diff_density_min -0.486
_refine_diff_density_rms 0.110
_refine_ls_extinction_method none
_refine_ls_goodness_of_fit_ref 1.836
_refine_ls_hydrogen_treatment constr
_refine_ls_matrix_type full
_refine_ls_number_parameters 1569
_refine_ls_number_reflns 17292
_refine_ls_number_restraints 155
_refine_ls_restrained_S_all 1.841
_refine_ls_R_factor_all 0.2255
_refine_ls_R_factor_gt 0.1937
_refine_ls_shift/su_max 0.010
_refine_ls_shift/su_mean 0.002
_refine_ls_structure_factor_coef Fsqd
_refine_ls_weighting_details 'w=1/[\s^2^(Fo^2^)+(0.2000P)^2^] where P=(Fo^2^+2Fc^2^)/3'
_refine_ls_weighting_scheme calc
_refine_ls_wR_factor_gt 0.4856
_refine_ls_wR_factor_ref 0.5086
_reflns_Friedel_coverage 0.000
_reflns_number_gt 10183
_reflns_number_total 17292
_reflns_threshold_expression 'I > 2\s(I)'
_cod_data_source_file ja6b05913_si_002.cif
_cod_data_source_block 4_tar
_cod_original_sg_symbol_H-M 'P 2/n'
_cod_original_formula_sum 'C141.74 H140.40 Cl5.22 N28 O31.34'
_cod_database_code 4130707
_shelx_shelxl_version_number 2014/7
_shelx_space_group_comment
;
The symmetry employed for this shelxl refinement is uniquely defined
by the following loop, which should always be used as a source of
symmetry information in preference to the above space-group names.
They are only intended as comments.
;
_shelx_estimated_absorpt_t_min 0.679
_shelx_estimated_absorpt_t_max 0.959

loop_
_space_group_symop_operation_xyz
'x, y, z'
'-x+1/2, y, -z+1/2'
'-x, -y, -z'
'x-1/2, -y, z-1/2'

loop_
_atom_site_label
_atom_site_type_symbol
_atom_site_fract_x
_atom_site_fract_y
_atom_site_fract_z
_atom_site_U_iso_or_equiv
_atom_site_adp_type
_atom_site_occupancy
_atom_site_site_symmetry_order
_atom_site_calc_flag
_atom_site_refinement_flags_posn
_atom_site_refinement_flags_adp
_atom_site_refinement_flags_occupancy
_atom_site_disorder_assembly
_atom_site_disorder_group
C4F C 0.7834(5) 0.7512(6) 0.4633(4) 0.111(3) Uani 1 1 d . . . . .
C3F C 0.7656(5) 0.6895(6) 0.4566(3) 0.117(3) Uani 1 1 d . . . . .
H3F H 0.8093 0.6668 0.4654 0.140 Uiso 1 1 calc R U . . .
C2F C 0.7113(4) 0.6677(5) 0.4794(3) 0.107(3) Uani 1 1 d . . . . .
H2FA H 0.7289 0.6807 0.5038 0.129 Uiso 1 1 calc R U . . .
C1F C 0.7065(6) 0.6008(7) 0.4791(3) 0.114(3) Uani 1 1 d . . . . .
O3F O 0.8138(4) 0.7693(4) 0.4907(2) 0.141(3) Uani 1 1 d . . . . .
O4F O 0.7594(4) 0.7845(4) 0.4352(2) 0.141(3) Uani 1 1 d . . . . .
H4F H 0.7765 0.8253 0.4420 0.212 Uiso 1 1 d R U . . .
O1F O 0.7575(4) 0.5707(4) 0.4917(2) 0.139(3) Uani 1 1 d . . . . .
O2F O 0.6473(3) 0.5810(3) 0.46336(18) 0.120(2) Uani 1 1 d . . . . .
H2F H 0.6509 0.5371 0.4651 0.180 Uiso 1 1 d R U . . .
O6F O 0.7436(3) 0.6725(3) 0.42141(19) 0.123(2) Uani 1 1 d . . . . .
H6F H 0.7127 0.7049 0.4108 0.185 Uiso 1 1 d R U . . .
O5F O 0.6465(3) 0.6983(3) 0.46660(17) 0.113(2) Uani 1 1 d . . . . .
H5F H 0.6159 0.6702 0.4517 0.169 Uiso 1 1 d R U . . .
C1A C 0.4582(6) 0.8802(6) 0.4980(4) 0.136(4) Uani 1 1 d . . . . .
C2A C 0.4312(7) 0.9362(6) 0.4870(5) 0.161(5) Uani 1 1 d . . . . .
H2A H 0.4524 0.9719 0.4967 0.193 Uiso 1 1 calc R U . . .
C3A C 0.3704(8) 0.9364(7) 0.4607(5) 0.165(6) Uani 1 1 d . . . . .
H3A H 0.3498 0.9732 0.4527 0.198 Uiso 1 1 calc R U . . .
C4A C 0.3418(6) 0.8872(7) 0.4469(4) 0.139(4) Uani 1 1 d . . . . .
H4A H 0.3018 0.8895 0.4289 0.166 Uiso 1 1 calc R U . . .
C5A C 0.3689(5) 0.8307(6) 0.4581(3) 0.114(3) Uani 1 1 d . . . . .
C6A C 0.3381(5) 0.7775(6) 0.4444(3) 0.106(3) Uani 1 1 d . . . . .
C7A C 0.3680(7) 0.7238(5) 0.4550(3) 0.116(3) Uani 1 1 d . . . . .
H7A H 0.3465 0.6875 0.4465 0.139 Uiso 1 1 calc R U . . .
C8A C 0.4309(6) 0.7242(4) 0.4787(3) 0.107(3) Uani 1 1 d D . . . .
C9A C 0.4309(6) 0.8271(5) 0.4835(3) 0.117(3) Uani 1 1 d . . . . .
C28A C 0.5006(5) 0.7458(6) 0.4088(3) 0.102(3) Uani 1 1 d . . . . .
C29A C 0.4423(5) 0.7651(5) 0.3837(3) 0.109(3) Uani 1 1 d . . . . .
H29A H 0.4327 0.8060 0.3795 0.131 Uiso 1 1 calc R U . . .
C30A C 0.4010(5) 0.7222(6) 0.3662(3) 0.112(3) Uani 1 1 d . . . . .
H30A H 0.3613 0.7341 0.3496 0.135 Uiso 1 1 calc R U . . .
C31A C 0.4138(5) 0.6613(6) 0.3714(3) 0.106(3) Uani 1 1 d . . . . .
H31A H 0.3845 0.6318 0.3588 0.127 Uiso 1 1 calc R U . . .
C32A C 0.4730(5) 0.6468(6) 0.3965(3) 0.102(3) Uani 1 1 d . . . . .
C33A C 0.5044(6) 0.4820(4) 0.4042(3) 0.113(3) Uani 1 1 d D . . . .
C34A C 0.4827(6) 0.4266(6) 0.3936(3) 0.121(3) Uani 1 1 d . . . . .
H34A H 0.4424 0.4219 0.3759 0.145 Uiso 1 1 calc R U . . .
C35A C 0.5172(6) 0.3784(5) 0.4076(3) 0.111(3) Uani 1 1 d . . . . .
C36A C 0.5786(6) 0.3865(6) 0.4327(3) 0.115(3) Uani 1 1 d . . . . .
C37A C 0.6246(6) 0.3408(6) 0.4498(4) 0.128(4) Uani 1 1 d . . . . .
H37A H 0.6124 0.3005 0.4447 0.154 Uiso 1 1 calc R U . . .
C38A C 0.6840(7) 0.3526(6) 0.4724(3) 0.121(3) Uani 1 1 d . . . . .
H38A H 0.7145 0.3218 0.4826 0.145 Uiso 1 1 calc R U . . .
C39A C 0.6994(5) 0.4150(7) 0.4806(3) 0.116(4) Uani 1 1 d . . . . .
C40A C 0.5989(5) 0.4451(6) 0.4422(3) 0.103(3) Uani 1 1 d . . . . .
N1A N 0.5198(6) 0.8813(8) 0.5297(5) 0.163(5) Uani 1 1 d . . . . .
N2A N 0.4619(4) 0.7730(4) 0.4929(2) 0.108(2) Uani 1 1 d . . . . .
N3A N 0.6535(3) 0.6996(3) 0.55119(16) 0.131(3) Uani 1 1 d G U . . .
C17A C 0.7143(3) 0.7177(3) 0.57327(18) 0.154(4) Uani 1 1 d G U . . .
C16A C 0.7578(3) 0.6760(4) 0.59248(18) 0.185(5) Uani 1 1 d G U . . .
H16A H 0.7993 0.6883 0.6076 0.222 Uiso 1 1 calc R U . . .
C15A C 0.7406(4) 0.6161(4) 0.58961(19) 0.211(6) Uani 1 1 d G U . . .
C14A C 0.6798(3) 0.5980(3) 0.56753(17) 0.181(5) Uani 1 1 d G U . . .
C18A C 0.6363(3) 0.6398(3) 0.54832(14) 0.147(4) Uani 1 1 d G U . . .
C10A C 0.5756(3) 0.6217(3) 0.52623(18) 0.140(4) Uani 1 1 d G U . . .
C11A C 0.5584(4) 0.5619(3) 0.5234(2) 0.176(5) Uani 1 1 d G U . . .
H11A H 0.5169 0.5495 0.5083 0.212 Uiso 1 1 calc R U . . .
C12A C 0.6019(5) 0.5201(3) 0.5426(3) 0.205(6) Uani 1 1 d G U . . .
H12A H 0.5901 0.4792 0.5406 0.246 Uiso 1 1 calc R U . . .
C13A C 0.6626(5) 0.5382(3) 0.5647(2) 0.218(6) Uani 1 1 d G U . . .
H13A H 0.6923 0.5096 0.5778 0.261 Uiso 1 1 calc R U . . .
N4A N 0.6382(3) 0.8564(3) 0.47971(19) 0.137(3) Uani 1 1 d G . . . .
C26A C 0.6030(3) 0.8786(3) 0.44814(19) 0.129(4) Uani 1 1 d G . . . .
C25A C 0.6171(4) 0.9355(4) 0.43787(18) 0.155(5) Uani 1 1 d G . . . .
H25A H 0.5930 0.9507 0.4163 0.186 Uiso 1 1 calc R U . . .
C24A C 0.6664(4) 0.9703(3) 0.4592(2) 0.163(6) Uani 1 1 d G . . . .
C23A C 0.7016(3) 0.9481(3) 0.4907(2) 0.149(5) Uani 1 1 d G . . . .
C27A C 0.6875(3) 0.8912(3) 0.50101(16) 0.137(4) Uani 1 1 d G . . . .
C19A C 0.7227(4) 0.8690(4) 0.53258(18) 0.153(5) Uani 1 1 d G . . . .
C20A C 0.7720(4) 0.9038(5) 0.55388(19) 0.194(8) Uani 1 1 d G . . . .
H20A H 0.7960 0.8886 0.5755 0.233 Uiso 1 1 calc R U . . .
C21A C 0.7860(4) 0.9607(5) 0.5436(2) 0.188(8) Uani 1 1 d G . . . .
H21A H 0.8197 0.9845 0.5582 0.226 Uiso 1 1 calc R U . . .
C22A C 0.7508(4) 0.9829(3) 0.5121(3) 0.196(8) Uani 1 1 d G . . . .
H22A H 0.7605 1.0218 0.5050 0.235 Uiso 1 1 calc R U . . .
N5A N 0.5155(4) 0.6887(4) 0.4146(2) 0.096(2) Uani 1 1 d . . . . .
N6A N 0.5622(4) 0.4928(4) 0.4281(2) 0.101(2) Uani 1 1 d . . . . .
N7A N 0.6585(4) 0.4595(4) 0.4659(2) 0.104(2) Uani 1 1 d . . . . .
O1A O 0.5618(6) 0.9222(5) 0.5315(3) 0.185(4) Uani 1 1 d . . . . .
O2A O 0.5247(6) 0.8403(7) 0.5499(4) 0.192(5) Uani 1 1 d . . . . .
C14B C 0.9452(4) 0.8652(6) 0.5593(3) 0.170(6) Uani 1 1 d G U . . .
C13B C 0.9631(5) 0.8879(5) 0.5927(4) 0.188(7) Uani 1 1 d G . . . .
H13B H 0.9688 0.9295 0.5961 0.226 Uiso 1 1 calc R U . . .
C12B C 0.9726(6) 0.8498(7) 0.6209(2) 0.211(9) Uani 1 1 d G . . . .
H12B H 0.9849 0.8653 0.6438 0.254 Uiso 1 1 calc R U . . .
C11B C 0.9643(5) 0.7890(7) 0.6158(3) 0.183(6) Uani 1 1 d G . . . .
H11B H 0.9708 0.7630 0.6352 0.219 Uiso 1 1 calc R U . . .
C10B C 0.9463(4) 0.7663(5) 0.5824(4) 0.187(8) Uani 1 1 d G . . . .
N4B N 0.9368(4) 0.8044(6) 0.5542(2) 0.156(4) Uani 1 1 d G . . . .
N1B N 0.8692(3) 0.4901(5) 0.54895(17) 0.133(3) Uani 1 1 d G . . . .
C1B C 0.8661(4) 0.4285(5) 0.5494(2) 0.133(4) Uani 1 1 d G . . . .
C2B C 0.9149(5) 0.3965(5) 0.5728(3) 0.151(5) Uani 1 1 d G . . . .
H2B H 0.9128 0.3544 0.5731 0.181 Uiso 1 1 calc R U . . .
C3B C 0.9668(4) 0.4262(6) 0.5957(2) 0.163(6) Uani 1 1 d G . . . .
H3B H 1.0001 0.4043 0.6116 0.196 Uiso 1 1 calc R U . . .
C4B C 0.9699(3) 0.4878(6) 0.59520(19) 0.154(5) Uani 1 1 d G . . . .
H4B H 1.0053 0.5080 0.6108 0.184 Uiso 1 1 calc R U . . .
C5B C 0.9211(4) 0.5197(5) 0.5718(2) 0.136(4) Uani 1 1 d G . . . .
N2B N 0.9597(4) 0.6076(6) 0.60095(19) 0.174(5) Uani 1 1 d G . . . .
N3B N 0.9661(4) 0.6689(6) 0.60321(17) 0.163(4) Uani 1 1 d G . . . .
C9B C 0.9362(4) 0.7042(5) 0.5753(2) 0.149(5) Uani 1 1 d G . . . .
C8B C 0.8999(4) 0.6781(5) 0.54507(18) 0.145(5) Uani 1 1 d G . . . .
H8B H 0.8794 0.7023 0.5260 0.174 Uiso 1 1 calc R U . . .
C7B C 0.8934(3) 0.6168(5) 0.54281(17) 0.129(4) Uani 1 1 d G . . . .
H7B H 0.8686 0.5990 0.5222 0.155 Uiso 1 1 calc R U . . .
C6B C 0.9233(4) 0.5815(5) 0.5707(2) 0.134(4) Uani 1 1 d G . . . .
C14C C 0.6857(6) 0.5104(6) 0.3775(3) 0.112(3) Uani 1 1 d . . . . .
C15C C 0.6704(6) 0.4489(8) 0.3718(3) 0.136(4) Uani 1 1 d . . . . .
H15C H 0.6277 0.4371 0.3575 0.163 Uiso 1 1 calc R U . . .
C16C C 0.7172(8) 0.4065(8) 0.3869(4) 0.135(4) Uani 1 1 d . . . . .
C17C C 0.7796(6) 0.4254(8) 0.4101(3) 0.128(4) Uani 1 1 d . . . . .
C18C C 0.8287(7) 0.3846(6) 0.4286(4) 0.133(4) Uani 1 1 d . . . . .
H18C H 0.8215 0.3430 0.4271 0.160 Uiso 1 1 calc R U . . .
C19C C 0.8884(7) 0.4093(10) 0.4493(3) 0.148(5) Uani 1 1 d . . . . .
H19C H 0.9219 0.3825 0.4615 0.178 Uiso 1 1 calc R U . . .
C20C C 0.9026(6) 0.4691(8) 0.4533(3) 0.131(4) Uani 1 1 d . . . . .
H20C H 0.9438 0.4821 0.4684 0.157 Uiso 1 1 calc R U . . .
C21C C 0.8550(5) 0.5117(8) 0.4346(3) 0.127(4) Uani 1 1 d . . . . .
C22C C 0.7908(5) 0.4877(7) 0.4131(3) 0.114(3) Uani 1 1 d . . . . .
C39C C 0.7769(3) 0.5258(4) 0.31155(14) 0.189(4) Uani 1 1 d DG U . . .
C38C C 0.7453(4) 0.4738(4) 0.29749(19) 0.205(5) Uani 1 1 d G U . . .
H38C H 0.7661 0.4365 0.3045 0.246 Uiso 1 1 calc R U . . .
C37C C 0.6834(4) 0.4762(4) 0.2732(2) 0.182(5) Uani 1 1 d G U . . .
H37C H 0.6619 0.4406 0.2636 0.218 Uiso 1 1 calc R U . . .
C36C C 0.6531(3) 0.5307(4) 0.26299(16) 0.176(4) Uani 1 1 d G U . . .
H36C H 0.6108 0.5324 0.2464 0.211 Uiso 1 1 calc R U . . .
C35C C 0.6846(3) 0.5828(4) 0.27705(13) 0.163(4) Uani 1 1 d G U . . .
C40C C 0.7465(3) 0.5804(4) 0.30133(11) 0.195(4) Uani 1 1 d G U . . .
N6C N 0.7781(3) 0.6325(4) 0.31539(16) 0.190(4) Uani 1 1 d G U . . .
C32C C 0.7477(5) 0.6870(4) 0.3052(2) 0.200(5) Uani 1 1 d DG U . . .
C33C C 0.6858(5) 0.6894(4) 0.2809(2) 0.178(4) Uani 1 1 d G U . . .
H33C H 0.6651 0.7267 0.2739 0.214 Uiso 1 1 calc R U . . .
C34C C 0.6543(3) 0.6373(4) 0.26683(18) 0.242(6) Uani 1 1 d G U . . .
N1C N 0.8200(3) 0.8920(3) 0.44752(17) 0.161(4) Uani 1 1 d G U . . .
C1C C 0.8745(4) 0.9202(4) 0.46954(18) 0.166(5) Uani 1 1 d G U . . .
C2C C 0.9013(4) 0.9730(4) 0.4594(2) 0.186(6) Uani 1 1 d G U . . .
H2C H 0.9386 0.9922 0.4745 0.224 Uiso 1 1 calc R U . . .
C3C C 0.8736(4) 0.9975(3) 0.4273(2) 0.186(6) Uani 1 1 d G U . . .
H3C H 0.8919 1.0336 0.4204 0.223 Uiso 1 1 calc R U . . .
C4C C 0.8191(3) 0.9694(3) 0.40526(18) 0.192(6) Uani 1 1 d G U . . .
C8C C 0.7923(3) 0.9166(2) 0.41538(16) 0.156(4) Uani 1 1 d G U . . .
N2C N 0.7378(3) 0.8884(3) 0.39336(18) 0.144(3) Uani 1 1 d G U . . .
C7C C 0.7100(3) 0.9130(4) 0.36122(18) 0.163(5) Uani 1 1 d G U . . .
C6C C 0.7368(4) 0.9658(4) 0.35110(19) 0.168(5) Uani 1 1 d G U . . .
H6C H 0.7179 0.9826 0.3291 0.202 Uiso 1 1 calc R U . . .
C5C C 0.7913(5) 0.9939(3) 0.3731(2) 0.185(5) Uani 1 1 d G U . . .
N3C N 0.6445(3) 0.7136(4) 0.36048(15) 0.129(3) Uani 1 1 d G . . . .
C9C C 0.6165(4) 0.7664(4) 0.3457(2) 0.126(4) Uani 1 1 d G . . . .
C10C C 0.5557(4) 0.7657(4) 0.3207(2) 0.147(5) Uani 1 1 d G . . . .
H10C H 0.5365 0.8018 0.3106 0.177 Uiso 1 1 calc R U . . .
C11C C 0.5230(3) 0.7122(5) 0.31030(17) 0.143(5) Uani 1 1 d G . . . .
H11C H 0.4815 0.7117 0.2931 0.171 Uiso 1 1 calc R U . . .
C12C C 0.5510(4) 0.6593(4) 0.3250(2) 0.120(3) Uani 1 1 d G . . . .
H12C H 0.5287 0.6227 0.3179 0.144 Uiso 1 1 calc R U . . .
C13C C 0.6118(4) 0.6600(4) 0.35012(19) 0.113(3) Uani 1 1 d G . . . .
N4C N 0.7437(4) 0.5297(5) 0.3964(2) 0.114(3) Uani 1 1 d . . . . .
N5C N 0.8982(3) 0.6875(3) 0.41549(18) 0.132(3) Uani 1 1 d G . . . .
C23C C 0.9344(3) 0.6641(3) 0.4465(2) 0.110(3) Uani 1 1 d G . . . .
C24C C 0.9817(3) 0.6992(4) 0.46879(16) 0.131(4) Uani 1 1 d G . . . .
H24C H 1.0064 0.6832 0.4900 0.157 Uiso 1 1 calc R U . . .
C25C C 0.9928(3) 0.7577(4) 0.46004(16) 0.134(4) Uani 1 1 d G . . . .
C26C C 0.9565(2) 0.7811(3) 0.42901(16) 0.144(5) Uani 1 1 d G . . . .
C31C C 0.9093(2) 0.7460(3) 0.40673(14) 0.130(4) Uani 1 1 d G . . . .
C30C C 0.8731(3) 0.7694(4) 0.37570(15) 0.140(4) Uani 1 1 d G . . . .
C29C C 0.8841(4) 0.8279(5) 0.3670(2) 0.172(6) Uani 1 1 d G . . . .
H29C H 0.8594 0.8439 0.3457 0.206 Uiso 1 1 calc R U . . .
C28C C 0.9314(5) 0.8629(4) 0.3892(3) 0.168(5) Uani 1 1 d G . . . .
H28C H 0.9390 0.9029 0.3832 0.202 Uiso 1 1 calc R U . . .
C27C C 0.9676(4) 0.8395(3) 0.4203(2) 0.152(5) Uani 1 1 d G . . . .
H27C H 0.9999 0.8635 0.4355 0.182 Uiso 1 1 calc R U . . .
N7C N 0.8423(4) 0.5093(5) 0.33677(16) 0.192(5) Uiso 1 1 d D . . . .
O1C O 0.8838(8) 0.5537(7) 0.3377(4) 0.274(7) Uiso 1 1 d D . . . .
O2C O 0.8608(6) 0.4646(5) 0.3549(3) 0.204(4) Uiso 1 1 d D . . . .
C1D C 0.4669(8) 0.6659(5) 0.4892(4) 0.127(4) Uani 1 1 d D . . . .
C2D C 0.7396(8) 0.7791(8) 0.5699(4) 0.153(5) Uani 1 1 d . . . . .
C3D C 0.5461(6) 0.8435(7) 0.4256(4) 0.135(4) Uani 1 1 d . . . . .
C4D C 0.4665(5) 0.5372(4) 0.3892(3) 0.105(3) Uani 1 1 d D . . . .
C5D C 0.8088(6) 0.3972(10) 0.5247(4) 0.133(4) Uani 1 1 d . . . . .
C6D C 0.9371(7) 0.9060(10) 0.5297(4) 0.164(6) Uani 1 1 d . U . . .
C7D C 0.6588(8) 0.8687(11) 0.3444(5) 0.167(6) Uani 1 1 d . . . . .
C8D C 0.6327(5) 0.5528(6) 0.3598(3) 0.106(3) Uani 1 1 d . . . . .
C9D C 0.9225(5) 0.6007(6) 0.4542(4) 0.121(3) Uani 1 1 d . . . . .
C10D C 0.7840(9) 0.7383(7) 0.3259(5) 0.200(6) Uani 1 1 d D U . . .
N1D N 0.5292(6) 0.6707(4) 0.5113(3) 0.127(3) Uani 1 1 d . . . . .
H1F H 0.5435 0.7069 0.5174 0.153 Uiso 1 1 calc R U . . .
N2D N 0.7051(5) 0.8108(6) 0.5412(3) 0.134(3) Uani 1 1 d . . . . .
H2D H 0.6699 0.7934 0.5275 0.161 Uiso 1 1 calc R U . . .
N3D N 0.5469(4) 0.7853(4) 0.4281(2) 0.106(2) Uani 1 1 d . . . . .
H3D H 0.5804 0.7697 0.4438 0.127 Uiso 1 1 calc R U . . .
N4D N 0.4944(4) 0.5887(4) 0.4044(2) 0.103(2) Uani 1 1 d . . . . .
H4D H 0.5306 0.5845 0.4215 0.124 Uiso 1 1 calc R U . . .
N5D N 0.7577(4) 0.4336(4) 0.5038(2) 0.118(3) Uani 1 1 d . . . . .
H5D H 0.7641 0.4722 0.5058 0.142 Uiso 1 1 calc R U . . .
N6D N 0.8932(6) 0.8846(6) 0.4988(3) 0.156(4) Uani 1 1 d . . . . .
H6D H 0.8776 0.8479 0.4982 0.188 Uiso 1 1 calc R U . . .
N7D N 0.6534(5) 0.8137(6) 0.3586(3) 0.146(4) Uani 1 1 d . . . . .
H7D H 0.6782 0.8089 0.3797 0.175 Uiso 1 1 calc R U . . .
N8D N 0.6487(4) 0.6107(5) 0.3661(2) 0.113(3) Uani 1 1 d . . . . .
H8D H 0.6862 0.6183 0.3819 0.136 Uiso 1 1 calc R U . . .
N9D N 0.8692(4) 0.5745(5) 0.4340(2) 0.117(3) Uani 1 1 d . . . . .
H9D H 0.8406 0.5968 0.4193 0.141 Uiso 1 1 calc R U . . .
N10D N 0.8295(5) 0.7283(6) 0.3543(3) 0.158(4) Uani 1 1 d . . . . .
H10D H 0.8337 0.6911 0.3612 0.189 Uiso 1 1 calc R U . . .
O1D O 0.4382(4) 0.6205(4) 0.4785(3) 0.147(3) Uani 1 1 d . . . . .
O2D O 0.7861(5) 0.7947(7) 0.5939(3) 0.222(6) Uani 1 1 d . . . . .
O3D O 0.4997(6) 0.8738(4) 0.4063(3) 0.203(5) Uani 1 1 d . . . . .
O4D O 0.4144(4) 0.5334(3) 0.3645(2) 0.127(2) Uani 1 1 d . . . . .
O5D O 0.8082(4) 0.3437(6) 0.5237(3) 0.157(3) Uani 1 1 d . . . . .
O6D O 0.9617(5) 0.9534(6) 0.5329(3) 0.198(5) Uani 1 1 d . . . . .
O7D O 0.6232(5) 0.8844(4) 0.3146(3) 0.165(3) Uani 1 1 d . . . . .
O8D O 0.5777(4) 0.5346(4) 0.3404(2) 0.134(2) Uani 1 1 d . . . . .
O9D O 0.9635(4) 0.5774(4) 0.4800(2) 0.137(3) Uani 1 1 d . . . . .
O10D O 0.7711(5) 0.7855(8) 0.3110(3) 0.202(5) Uani 1 1 d . . . . .
Cl1 Cl 0.6310(3) 0.5595(3) 0.7074(2) 0.228(4) Uani 0.740(10) 1 d D . P A 1
Cl2 Cl 0.4907(4) 0.5872(3) 0.7096(2) 0.222(4) Uani 0.740(10) 1 d D . P A 1
Cl3 Cl 0.5433(4) 0.4766(3) 0.73666(18) 0.239(4) Uani 0.740(10) 1 d D . P A 1
C1R C 0.5478(3) 0.5296(3) 0.7047(2) 0.174(9) Uani 0.740(10) 1 d D . P A 1
H1R H 0.5323 0.5111 0.6814 0.209 Uiso 0.740(10) 1 calc R U P A 1
O1R O 0.6145(13) 0.4506(10) 0.7190(7) 0.111(8) Uiso 0.260(10) 1 d . . P A 2
O1RR O 0.5178(18) 0.5416(17) 0.7279(10) 0.138(11) Uiso 0.260(10) 1 d . . P A 2
C2R C 0.4232(7) 0.9668(7) 0.3677(5) 0.199(12) Uiso 0.536(12) 1 d D . P . .
H2R H 0.4450 0.9416 0.3878 0.239 Uiso 0.536(12) 1 calc R U P . .
Cl4 Cl 0.3438(6) 0.9325(6) 0.3507(4) 0.269(6) Uiso 0.536(12) 1 d D . P . .
Cl5 Cl 0.4869(9) 0.9745(8) 0.3426(5) 0.326(8) Uiso 0.536(12) 1 d D . P . .
Cl6 Cl 0.4189(9) 1.0380(6) 0.3848(4) 0.287(7) Uiso 0.536(12) 1 d D . P . .
C3R C 0.9590(6) 0.3582(4) 0.2883(3) 0.323(15) Uiso 0.466(12) 1 d D . P B 1
H3R H 0.9490 0.3557 0.2624 0.388 Uiso 0.466(12) 1 calc R U P B 1
Cl9 Cl 1.0348(6) 0.3189(6) 0.3057(5) 0.278(8) Uiso 0.466(12) 1 d D . P B 1
Cl7 Cl 0.8907(6) 0.3276(5) 0.3050(4) 0.243(6) Uiso 0.466(12) 1 d D . P B 1
Cl8 Cl 0.9689(6) 0.4322(4) 0.3018(4) 0.236(6) Uiso 0.466(12) 1 d D . P B 1
O3R O 0.950(2) 0.378(2) 0.3067(12) 0.323(15) Uiso 0.534(12) 1 d . . P B 2
O3W O 0.0980(16) 0.9517(13) 0.3740(8) 0.394(13) Uiso 1 1 d . . . . .
O4W O 0.8398(17) 0.7940(13) 0.6772(8) 0.33(2) Uiso 0.78(6) 1 d . . . . .
O5W O 0.7894(16) 0.9427(13) 0.2615(9) 0.254(12) Uiso 0.5 1 d . . P . .
O1_1 O 0.2776(4) 0.7837(4) 0.4192(2) 0.133(2) Uani 1 1 d D . . . .
C1_1 C 0.2401(5) 0.7312(5) 0.4067(3) 0.156(5) Uani 1 1 d D . . . .
H13_1 H 0.2275 0.7091 0.4263 0.188 Uiso 1 1 calc R U . . .
H14_1 H 0.2692 0.7052 0.3952 0.188 Uiso 1 1 calc R U . . .
C2_1 C 0.1752(5) 0.7490(6) 0.3813(3) 0.180(6) Uani 1 1 d D . . . .
H1_1 H 0.1505 0.7119 0.3720 0.216 Uiso 1 1 calc R U . . .
C3_1 C 0.1940(7) 0.7822(9) 0.3512(4) 0.211(8) Uani 1 1 d D . . . .
H2L_1 H 0.1515 0.7935 0.3349 0.316 Uiso 1 1 calc R U . . .
H2M_1 H 0.2204 0.8179 0.3597 0.316 Uiso 1 1 calc R U . . .
H2N_1 H 0.2224 0.7567 0.3394 0.316 Uiso 1 1 calc R U . . .
C4_1 C 0.1263(7) 0.7847(8) 0.3984(4) 0.211(8) Uani 1 1 d D . . . .
H2O_1 H 0.1150 0.7620 0.4178 0.316 Uiso 1 1 calc R U . . .
H2P_1 H 0.1485 0.8221 0.4070 0.316 Uiso 1 1 calc R U . . .
H2Q_1 H 0.0835 0.7929 0.3815 0.316 Uiso 1 1 calc R U . . .
O1_2 O 0.7781(10) 0.5738(8) 0.6138(5) 0.279(5) Uiso 1 1 d D . . . .
C1_2 C 0.8271(14) 0.5944(10) 0.6426(5) 0.279(5) Uiso 1 1 d D . . . .
H1D_2 H 0.8105 0.6314 0.6517 0.334 Uiso 1 1 calc R U . . .
H1E_2 H 0.8721 0.6025 0.6358 0.334 Uiso 1 1 calc R U . . .
C2_2 C 0.8356(11) 0.5463(7) 0.6698(5) 0.279(5) Uiso 1 1 d D . . . .
H3_2 H 0.8820 0.5500 0.6857 0.334 Uiso 1 1 calc R U . . .
C3_2 C 0.8319(14) 0.4891(9) 0.6497(6) 0.279(5) Uiso 1 1 d D . . . .
H1G_2 H 0.8694 0.4881 0.6366 0.418 Uiso 1 1 calc R U . . .
H1H_2 H 0.8370 0.4554 0.6657 0.418 Uiso 1 1 calc R U . . .
H1I_2 H 0.7870 0.4865 0.6336 0.418 Uiso 1 1 calc R U . . .
C4_2 C 0.7784(11) 0.5489(11) 0.6903(6) 0.279(5) Uiso 1 1 d D . . . .
H1J_2 H 0.7852 0.5174 0.7077 0.418 Uiso 1 1 calc R U . . .
H1K_2 H 0.7793 0.5876 0.7018 0.418 Uiso 1 1 calc R U . . .
H4C_2 H 0.7333 0.5436 0.6746 0.418 Uiso 1 1 calc R U . . .
O1_3 O 0.6817(5) 1.0267(5) 0.4499(4) 0.189(4) Uani 1 1 d D . . . .
C1_3 C 0.6467(10) 1.0482(6) 0.4172(4) 0.193(7) Uani 1 1 d D . . . .
H11_3 H 0.5959 1.0485 0.4161 0.231 Uiso 1 1 calc R U . . .
H12_3 H 0.6565 1.0222 0.3985 0.231 Uiso 1 1 calc R U . . .
C2_3 C 0.6724(8) 1.1103(5) 0.4128(5) 0.224(10) Uani 1 1 d D . . . .
H4_3 H 0.7242 1.1082 0.4164 0.269 Uiso 1 1 calc R U . . .
C3_3 C 0.6552(8) 1.1567(7) 0.4374(5) 0.279(16) Uani 1 1 d D . . . .
H2V_3 H 0.6739 1.1445 0.4613 0.419 Uiso 1 1 calc R U . . .
H2W_3 H 0.6759 1.1947 0.4328 0.419 Uiso 1 1 calc R U . . .
H2X_3 H 0.6047 1.1611 0.4341 0.419 Uiso 1 1 calc R U . . .
C4_3 C 0.6457(12) 1.1251(7) 0.3752(4) 0.248(11) Uani 1 1 d D . . . .
H2S_3 H 0.6606 1.1653 0.3704 0.372 Uiso 1 1 calc R U . . .
H2T_3 H 0.6644 1.0966 0.3606 0.372 Uiso 1 1 calc R U . . .
H2U_3 H 0.5948 1.1231 0.3700 0.372 Uiso 1 1 calc R U . . .
O1_4 O 0.4969(4) 0.3203(4) 0.4002(2) 0.148(3) Uani 1 1 d D . . . .
C1_4 C 0.4345(6) 0.3079(5) 0.3752(4) 0.154(5) Uani 1 1 d D . . . .
H15_4 H 0.4411 0.3204 0.3519 0.185 Uiso 1 1 calc R U . . .
H16_4 H 0.3958 0.3314 0.3809 0.185 Uiso 1 1 calc R U . . .
C2_4 C 0.4156(6) 0.2429(4) 0.3742(4) 0.173(6) Uani 1 1 d D . . . .
H2_4 H 0.4110 0.2292 0.3978 0.207 Uiso 1 1 calc R U . . .
C3_4 C 0.3481(6) 0.2338(8) 0.3487(4) 0.195(6) Uani 1 1 d D . . . .
H1L_4 H 0.3108 0.2554 0.3566 0.292 Uiso 1 1 calc R U . . .
H1M_4 H 0.3528 0.2485 0.3259 0.292 Uiso 1 1 calc R U . . .
H1N_4 H 0.3369 0.1914 0.3471 0.292 Uiso 1 1 calc R U . . .
C4_4 C 0.4736(7) 0.2098(9) 0.3625(6) 0.247(10) Uani 1 1 d D . . . .
H1O_4 H 0.4633 0.1672 0.3615 0.371 Uiso 1 1 calc R U . . .
H1P_4 H 0.4779 0.2238 0.3394 0.371 Uiso 1 1 calc R U . . .
H1Q_4 H 0.5174 0.2169 0.3788 0.371 Uiso 1 1 calc R U . . .
O1_5 O 0.8168(7) 1.0458(5) 0.3608(3) 0.205(4) Uani 1 1 d D . . . .
C1_5 C 0.7970(9) 1.0678(7) 0.3267(4) 0.204(7) Uiso 1 1 d D . . . .
H9_5 H 0.7474 1.0794 0.3220 0.244 Uiso 1 1 calc R U . . .
H10_5 H 0.8035 1.0368 0.3098 0.244 Uiso 1 1 calc R U . . .
C2_5 C 0.8421(10) 1.1209(6) 0.3234(5) 0.250(9) Uiso 1 1 d D . . . .
H5_5 H 0.8912 1.1080 0.3248 0.300 Uiso 1 1 calc R U . . .
C3_5 C 0.8138(18) 1.1474(13) 0.2882(5) 0.327(15) Uiso 1 1 d D . . . .
H2I_5 H 0.8413 1.1823 0.2847 0.490 Uiso 1 1 calc R U . . .
H2J_5 H 0.8164 1.1179 0.2702 0.490 Uiso 1 1 calc R U . . .
H2K_5 H 0.7653 1.1592 0.2868 0.490 Uiso 1 1 calc R U . . .
C4_5 C 0.8382(17) 1.1646(11) 0.3520(5) 0.311(13) Uiso 1 1 d D . . . .
H2E_5 H 0.8569 1.1461 0.3745 0.466 Uiso 1 1 calc R U . . .
H2G_5 H 0.8656 1.1999 0.3492 0.466 Uiso 1 1 calc R U . . .
H2H_5 H 0.7897 1.1759 0.3510 0.466 Uiso 1 1 calc R U . . .
O1_6 O 0.7095(5) 0.3465(5) 0.3828(3) 0.176(4) Uani 1 1 d D U . . .
C1_6 C 0.6506(8) 0.3192(9) 0.3619(3) 0.200(7) Uani 1 1 d D U . . .
H17_6 H 0.6086 0.3412 0.3652 0.239 Uiso 1 1 calc R U . . .
H18_6 H 0.6467 0.2784 0.3706 0.239 Uiso 1 1 calc R U . . .
C2_6 C 0.6500(9) 0.3160(10) 0.3236(4) 0.258(10) Uiso 1 1 d D . . . .
H7_6 H 0.6500 0.3579 0.3153 0.309 Uiso 1 1 calc R U . . .
C3_6 C 0.5874(9) 0.2865(10) 0.3016(6) 0.255(9) Uiso 1 1 d D . . . .
H1S_6 H 0.5922 0.2867 0.2773 0.383 Uiso 1 1 calc R U . . .
H1T_6 H 0.5840 0.2455 0.3093 0.383 Uiso 1 1 calc R U . . .
H1U_6 H 0.5453 0.3082 0.3038 0.383 Uiso 1 1 calc R U . . .
C4_6 C 0.7159(9) 0.2880(12) 0.3169(8) 0.321(14) Uiso 1 1 d D . . . .
H1V_6 H 0.7142 0.2864 0.2919 0.481 Uiso 1 1 calc R U . . .
H1W_6 H 0.7559 0.3117 0.3280 0.481 Uiso 1 1 calc R U . . .
H1X_6 H 0.7203 0.2477 0.3264 0.481 Uiso 1 1 calc R U . . .
O1_7 O 1.0393(5) 0.7918(4) 0.4814(3) 0.162(3) Uani 1 1 d D . . . .
C1_7 C 1.0826(7) 0.7694(6) 0.5121(4) 0.169(5) Uani 1 1 d D . . . .
H1A_7 H 1.1110 0.7359 0.5065 0.203 Uiso 1 1 calc R U . . .
H1B_7 H 1.0539 0.7551 0.5285 0.203 Uiso 1 1 calc R U . . .
C2_7 C 1.1290(9) 0.8196(7) 0.5282(5) 0.270(10) Uiso 1 1 d D . . . .
H8_7 H 1.1016 0.8569 0.5288 0.324 Uiso 1 1 calc R U . . .
C3_7 C 1.1603(15) 0.7988(13) 0.5644(5) 0.298(12) Uiso 1 1 d D . . . .
H27_7 H 1.1236 0.7947 0.5778 0.448 Uiso 1 1 calc R U . . .
H28_7 H 1.1830 0.7603 0.5632 0.448 Uiso 1 1 calc R U . . .
H29_7 H 1.1947 0.8278 0.5756 0.448 Uiso 1 1 calc R U . . .
C4_7 C 1.1821(12) 0.8271(13) 0.5056(6) 0.296(12) Uiso 1 1 d D . . . .
H24_7 H 1.1590 0.8407 0.4825 0.443 Uiso 1 1 calc R U . . .
H25_7 H 1.2168 0.8565 0.5160 0.443 Uiso 1 1 calc R U . . .
H26_7 H 1.2051 0.7891 0.5036 0.443 Uiso 1 1 calc R U . . .
O1_8 O 0.5970(9) 0.6426(7) 0.2377(4) 0.246(4) Uiso 1 1 d D . . . .
C1_8 C 0.5692(10) 0.6928(8) 0.2195(5) 0.246(4) Uiso 1 1 d D . . . .
H19_8 H 0.6049 0.7126 0.2088 0.296 Uiso 1 1 calc R U . . .
H1C_8 H 0.5529 0.7213 0.2352 0.296 Uiso 1 1 calc R U . . .
C2_8 C 0.5092(8) 0.6725(7) 0.1918(4) 0.246(4) Uiso 1 1 d D . . . .
H6_8 H 0.5182 0.6356 0.1793 0.296 Uiso 1 1 calc R U . . .
C3_8 C 0.4988(12) 0.7276(8) 0.1696(5) 0.246(4) Uiso 1 1 d D . . . .
H1Y_8 H 0.5364 0.7309 0.1567 0.370 Uiso 1 1 calc R U . . .
H1Z_8 H 0.4541 0.7252 0.1533 0.370 Uiso 1 1 calc R U . . .
H20_8 H 0.4991 0.7626 0.1844 0.370 Uiso 1 1 calc R U . . .
C4_8 C 0.4512(10) 0.6673(9) 0.2117(5) 0.246(4) Uiso 1 1 d D . . . .
H21_8 H 0.4581 0.6315 0.2261 0.370 Uiso 1 1 calc R U . . .
H22_8 H 0.4515 0.7023 0.2266 0.370 Uiso 1 1 calc R U . . .
H23_8 H 0.4065 0.6649 0.1955 0.370 Uiso 1 1 calc R U . . .

loop_
_atom_site_aniso_label
_atom_site_aniso_U_11
_atom_site_aniso_U_22
_atom_site_aniso_U_33
_atom_site_aniso_U_23
_atom_site_aniso_U_13
_atom_site_aniso_U_12
C4F 0.066(6) 0.173(11) 0.093(10) -0.016(9) 0.011(6) -0.043(6)
C3F 0.060(5) 0.203(12) 0.085(8) -0.010(7) 0.012(5) -0.005(6)
C2F 0.053(6) 0.156(10) 0.112(8) -0.011(6) 0.014(5) -0.013(5)
C1F 0.072(8) 0.185(12) 0.086(7) -0.025(7) 0.014(6) -0.013(8)
O3F 0.091(5) 0.220(8) 0.104(6) -0.021(5) -0.002(4) -0.040(5)
O4F 0.115(5) 0.208(8) 0.099(6) -0.018(6) 0.017(5) -0.058(5)
O1F 0.081(5) 0.204(7) 0.127(6) -0.001(5) 0.008(4) 0.013(5)
O2F 0.066(4) 0.171(6) 0.121(5) -0.005(4) 0.010(4) -0.004(4)
O6F 0.079(4) 0.197(6) 0.095(5) -0.021(4) 0.021(3) -0.022(4)
O5F 0.055(4) 0.164(5) 0.118(5) 0.010(4) 0.013(3) -0.008(3)
C1A 0.093(8) 0.113(9) 0.197(13) -0.020(8) 0.015(8) 0.021(7)
C2A 0.107(9) 0.114(9) 0.256(17) -0.021(9) 0.023(11) 0.009(7)
C3A 0.101(10) 0.123(11) 0.265(18) 0.037(11) 0.023(11) 0.021(8)
C4A 0.081(7) 0.124(9) 0.205(13) 0.012(9) 0.015(7) 0.008(8)
C5A 0.065(6) 0.139(10) 0.137(9) 0.001(7) 0.016(6) 0.003(7)
C6A 0.068(7) 0.149(10) 0.108(8) -0.009(7) 0.032(6) -0.007(7)
C7A 0.098(8) 0.108(8) 0.157(10) -0.005(7) 0.061(8) -0.012(7)
C8A 0.080(7) 0.111(9) 0.142(9) 0.004(7) 0.049(7) 0.003(6)
C9A 0.092(8) 0.104(8) 0.164(11) -0.006(7) 0.048(8) 0.001(7)
C28A 0.068(6) 0.141(9) 0.099(7) 0.001(7) 0.019(6) -0.029(6)
C29A 0.062(6) 0.153(8) 0.106(7) 0.009(6) 0.003(6) -0.009(6)
C30A 0.067(6) 0.159(10) 0.111(8) 0.000(7) 0.016(5) -0.013(7)
C31A 0.069(6) 0.136(9) 0.107(8) -0.011(6) 0.004(6) -0.014(5)
C32A 0.069(6) 0.135(9) 0.104(7) 0.000(6) 0.022(6) -0.016(6)
C33A 0.095(8) 0.125(9) 0.126(9) -0.001(7) 0.039(7) 0.008(7)
C34A 0.113(8) 0.110(8) 0.143(10) -0.007(7) 0.031(7) -0.010(7)
C35A 0.091(7) 0.099(8) 0.143(9) -0.014(7) 0.022(7) 0.004(6)
C36A 0.089(8) 0.124(9) 0.135(9) -0.003(7) 0.024(7) 0.009(7)
C37A 0.083(7) 0.157(10) 0.146(10) -0.007(8) 0.026(7) 0.003(7)
C38A 0.102(9) 0.121(9) 0.144(10) 0.003(7) 0.036(8) 0.024(7)
C39A 0.050(6) 0.193(13) 0.110(8) 0.004(8) 0.029(6) -0.003(7)
C40A 0.076(7) 0.128(9) 0.108(8) 0.003(7) 0.023(6) 0.008(7)
N1A 0.106(9) 0.145(11) 0.224(15) -0.047(10) -0.003(10) 0.021(8)
N2A 0.097(6) 0.100(6) 0.134(7) 0.005(5) 0.041(5) 0.010(5)
N3A 0.102(6) 0.179(6) 0.121(7) 0.034(6) 0.046(4) 0.045(5)
C17A 0.091(7) 0.244(11) 0.132(10) 0.049(9) 0.034(6) 0.054(7)
C16A 0.110(8) 0.320(14) 0.131(10) 0.063(11) 0.041(7) 0.096(8)
C15A 0.164(11) 0.298(12) 0.184(15) 0.141(13) 0.062(8) 0.128(10)
C14A 0.137(9) 0.215(8) 0.220(14) 0.107(10) 0.108(7) 0.096(7)
C18A 0.122(8) 0.168(7) 0.167(11) 0.068(8) 0.065(6) 0.063(6)
C10A 0.129(8) 0.131(6) 0.178(11) 0.046(7) 0.075(6) 0.042(6)
C11A 0.196(11) 0.122(7) 0.252(15) 0.051(8) 0.142(9) 0.041(6)
C12A 0.219(13) 0.137(8) 0.32(2) 0.092(9) 0.193(11) 0.076(7)
C13A 0.212(13) 0.211(9) 0.283(18) 0.130(12) 0.179(10) 0.103(9)
N4A 0.092(6) 0.143(7) 0.165(9) -0.028(6) 0.000(6) -0.003(5)
C26A 0.089(7) 0.131(9) 0.159(11) -0.017(8) 0.001(7) -0.004(6)
C25A 0.137(10) 0.099(8) 0.217(15) -0.008(8) 0.006(10) -0.014(7)
C24A 0.123(10) 0.086(8) 0.267(19) -0.016(9) 0.007(11) -0.019(7)
C23A 0.070(7) 0.156(11) 0.199(14) -0.032(10) -0.026(8) 0.008(7)
C27A 0.085(7) 0.118(8) 0.197(13) -0.034(9) 0.003(8) 0.008(6)
C19A 0.073(7) 0.200(14) 0.167(13) -0.057(12) -0.016(8) 0.028(8)
C20A 0.105(10) 0.234(17) 0.216(17) -0.102(15) -0.036(10) 0.043(11)
C21A 0.099(9) 0.142(11) 0.31(2) -0.087(13) 0.021(12) -0.004(8)
C22A 0.112(10) 0.163(12) 0.27(2) -0.021(12) -0.055(12) 0.033(9)
N5A 0.067(5) 0.118(6) 0.106(6) 0.002(5) 0.022(4) -0.008(5)
N6A 0.078(5) 0.128(6) 0.099(6) -0.003(5) 0.022(5) -0.006(5)
N7A 0.070(5) 0.135(6) 0.113(6) 0.009(5) 0.030(5) 0.012(5)
O1A 0.136(7) 0.141(7) 0.270(13) -0.061(7) 0.023(7) -0.013(6)
O2A 0.168(10) 0.186(10) 0.206(12) -0.023(8) -0.002(8) 0.041(8)
C14B 0.089(8) 0.31(2) 0.102(11) -0.072(11) 0.006(7) -0.071(10)
C13B 0.140(12) 0.29(2) 0.133(13) -0.051(15) 0.016(10) -0.033(12)
C12B 0.150(13) 0.35(3) 0.120(14) -0.071(17) 0.002(10) -0.066(16)
C11B 0.148(12) 0.222(16) 0.161(17) -0.014(12) -0.011(10) -0.031(11)
C10B 0.100(9) 0.37(3) 0.076(9) -0.057(14) -0.003(7) -0.099(12)
N4B 0.069(5) 0.293(14) 0.104(9) -0.051(10) 0.014(5) -0.057(7)
N1B 0.061(5) 0.249(12) 0.090(6) -0.005(7) 0.015(5) 0.012(6)
C1B 0.068(8) 0.222(14) 0.121(10) 0.032(10) 0.043(8) 0.028(9)
C2B 0.073(7) 0.260(15) 0.130(10) 0.034(10) 0.044(8) 0.039(9)
C3B 0.062(8) 0.32(2) 0.110(10) 0.013(12) 0.024(7) 0.044(10)
C4B 0.095(9) 0.246(16) 0.123(11) -0.001(11) 0.030(8) 0.016(10)
C5B 0.068(7) 0.234(14) 0.101(9) 0.019(10) 0.009(7) 0.023(9)
N2B 0.148(9) 0.255(14) 0.099(8) -0.010(9) -0.026(7) -0.008(9)
N3B 0.110(7) 0.264(14) 0.105(9) -0.011(9) 0.000(6) -0.032(8)
C9B 0.076(7) 0.281(17) 0.088(9) -0.031(11) 0.010(7) -0.050(9)
C8B 0.057(6) 0.293(17) 0.081(8) -0.020(10) 0.002(5) -0.011(8)
C7B 0.083(7) 0.214(12) 0.089(9) -0.019(9) 0.013(6) -0.006(8)
C6B 0.057(6) 0.251(14) 0.091(9) 0.016(11) 0.009(6) 0.018(8)
C14C 0.078(8) 0.162(10) 0.099(7) -0.021(7) 0.025(6) -0.026(7)
C15C 0.081(7) 0.209(15) 0.116(9) -0.043(9) 0.012(7) -0.001(10)
C16C 0.103(10) 0.178(13) 0.136(10) -0.057(10) 0.054(9) -0.039(10)
C17C 0.090(9) 0.181(12) 0.119(9) -0.023(9) 0.033(7) -0.010(9)
C18C 0.084(8) 0.181(11) 0.136(10) -0.030(9) 0.025(8) 0.009(8)
C19C 0.097(10) 0.240(18) 0.112(10) 0.002(10) 0.034(8) 0.050(11)
C20C 0.089(9) 0.181(12) 0.132(10) -0.008(10) 0.042(7) -0.008(9)
C21C 0.065(7) 0.227(15) 0.094(8) -0.020(9) 0.025(6) 0.000(9)
C22C 0.067(7) 0.188(12) 0.097(8) -0.022(8) 0.036(6) -0.014(8)
C39C 0.099(8) 0.399(12) 0.073(8) -0.009(10) 0.023(6) -0.053(9)
C38C 0.116(9) 0.402(13) 0.106(10) -0.054(11) 0.043(6) -0.042(10)
C37C 0.122(9) 0.296(10) 0.136(11) -0.036(11) 0.045(7) -0.057(10)
C36C 0.158(11) 0.285(10) 0.100(9) -0.036(9) 0.063(8) -0.047(9)
C35C 0.084(6) 0.294(9) 0.126(9) -0.040(8) 0.057(5) -0.037(6)
C40C 0.092(8) 0.396(12) 0.106(10) 0.026(10) 0.042(6) -0.078(8)
N6C 0.077(6) 0.391(11) 0.110(7) -0.007(9) 0.037(5) -0.047(7)
C32C 0.090(8) 0.404(13) 0.125(11) 0.011(11) 0.066(6) -0.010(9)
C33C 0.109(8) 0.295(10) 0.145(11) 0.021(9) 0.062(6) -0.016(8)
C34C 0.241(6) 0.243(6) 0.241(6) -0.0002(11) 0.0481(16) -0.0006(10)
N1C 0.140(8) 0.218(10) 0.130(7) -0.044(6) 0.040(6) -0.086(7)
C1C 0.141(10) 0.228(13) 0.137(10) -0.055(9) 0.047(7) -0.083(10)
C2C 0.178(13) 0.244(15) 0.154(10) -0.081(9) 0.075(8) -0.129(12)
C3C 0.198(14) 0.203(12) 0.175(11) -0.058(9) 0.082(9) -0.099(11)
C4C 0.184(14) 0.229(14) 0.170(11) -0.025(9) 0.052(8) -0.108(11)
C8C 0.149(10) 0.187(10) 0.138(9) -0.040(7) 0.045(7) -0.074(8)
N2C 0.104(6) 0.186(8) 0.148(7) -0.031(6) 0.037(5) -0.051(6)
C7C 0.157(12) 0.206(12) 0.131(9) -0.024(8) 0.042(8) -0.056(9)
C6C 0.142(10) 0.208(12) 0.167(11) 0.000(9) 0.061(7) -0.041(8)
C5C 0.192(14) 0.193(12) 0.186(12) -0.022(9) 0.077(9) -0.085(11)
N3C 0.069(5) 0.223(10) 0.099(6) -0.014(7) 0.030(5) -0.029(7)
C9C 0.074(7) 0.187(12) 0.118(9) -0.013(8) 0.019(7) -0.027(8)
C10C 0.069(7) 0.255(15) 0.110(9) 0.026(9) 0.001(7) -0.031(8)
C11C 0.075(7) 0.262(16) 0.088(8) 0.003(10) 0.009(6) -0.051(10)
C12C 0.077(7) 0.192(11) 0.090(8) -0.009(7) 0.015(6) -0.019(7)
C13C 0.067(7) 0.198(12) 0.080(7) -0.019(7) 0.027(6) -0.038(7)
N4C 0.058(5) 0.196(8) 0.091(6) -0.013(6) 0.024(4) -0.019(6)
N5C 0.058(5) 0.227(10) 0.119(8) -0.006(7) 0.034(5) -0.019(6)
C23C 0.043(5) 0.182(11) 0.110(8) 0.003(8) 0.025(5) -0.015(6)
C24C 0.055(6) 0.219(13) 0.123(9) -0.020(9) 0.029(6) -0.020(7)
C25C 0.058(6) 0.186(11) 0.163(12) -0.022(10) 0.033(7) -0.043(7)
C26C 0.065(7) 0.236(14) 0.130(10) 0.050(10) 0.020(7) -0.005(8)
C31C 0.055(6) 0.224(13) 0.115(9) -0.015(9) 0.022(6) -0.035(7)
C30C 0.047(6) 0.252(15) 0.117(10) -0.010(10) 0.006(6) -0.017(8)
C29C 0.090(9) 0.275(18) 0.154(12) 0.050(13) 0.034(8) -0.035(10)
C28C 0.091(9) 0.236(15) 0.182(14) 0.052(12) 0.040(9) -0.029(9)
C27C 0.082(8) 0.238(15) 0.136(11) 0.027(10) 0.022(7) -0.021(8)
C1D 0.139(12) 0.083(8) 0.186(13) -0.011(8) 0.097(10) -0.014(8)
C2D 0.104(10) 0.244(15) 0.112(11) -0.002(11) 0.029(9) 0.024(10)
C3D 0.103(8) 0.132(10) 0.147(11) -0.012(8) -0.027(8) -0.014(7)
C4D 0.080(7) 0.107(7) 0.136(9) 0.001(7) 0.037(7) 0.010(6)
C5D 0.071(8) 0.211(14) 0.125(10) 0.002(11) 0.039(7) 0.007(10)
C6D 0.091(8) 0.288(19) 0.114(10) -0.076(10) 0.024(8) -0.064(10)
C7D 0.111(10) 0.25(2) 0.130(13) -0.028(13) 0.013(10) -0.046(11)
C8D 0.064(7) 0.155(10) 0.103(8) -0.015(7) 0.024(6) -0.018(7)
C9D 0.049(6) 0.188(11) 0.126(9) -0.024(9) 0.017(7) -0.010(7)
C10D 0.111(12) 0.373(14) 0.125(14) 0.060(12) 0.044(10) -0.052(13)
N1D 0.101(7) 0.127(7) 0.167(9) 0.025(6) 0.058(7) 0.011(5)
N2D 0.103(7) 0.184(9) 0.108(7) -0.010(7) 0.004(6) 0.021(6)
N3D 0.076(5) 0.125(7) 0.114(6) -0.009(5) 0.014(4) -0.015(5)
N4D 0.076(5) 0.115(7) 0.121(6) -0.018(5) 0.027(4) -0.010(5)
N5D 0.072(6) 0.161(7) 0.126(7) 0.008(6) 0.030(6) 0.011(5)
N6D 0.137(8) 0.212(10) 0.125(8) -0.031(7) 0.039(7) -0.077(7)
N7D 0.109(7) 0.201(10) 0.122(8) 0.001(8) 0.009(6) -0.062(7)
N8D 0.069(5) 0.169(9) 0.104(6) -0.019(6) 0.024(4) -0.017(5)
N9D 0.069(6) 0.170(9) 0.118(7) -0.010(6) 0.032(5) -0.019(5)
N10D 0.079(6) 0.282(13) 0.113(8) 0.046(8) 0.021(6) 0.002(7)
O1D 0.122(6) 0.129(6) 0.214(9) 0.021(6) 0.089(6) 0.002(5)
O2D 0.112(7) 0.387(17) 0.139(8) -0.043(9) -0.038(6) 0.030(8)
O3D 0.157(8) 0.156(7) 0.238(11) 0.015(7) -0.097(8) -0.015(6)
O4D 0.080(4) 0.154(6) 0.137(6) -0.010(4) 0.000(4) -0.004(4)
O5D 0.083(5) 0.208(9) 0.178(9) 0.032(8) 0.022(5) 0.034(6)
O6D 0.160(8) 0.291(12) 0.144(8) -0.084(8) 0.032(6) -0.135(9)
O7D 0.128(7) 0.205(8) 0.157(9) -0.009(7) 0.017(7) -0.032(6)
O8D 0.077(4) 0.211(7) 0.114(5) -0.032(5) 0.017(4) -0.036(4)
O9D 0.065(4) 0.222(8) 0.120(6) -0.003(5) 0.011(4) -0.008(4)
O10D 0.102(6) 0.382(17) 0.123(7) 0.036(9) 0.021(5) -0.069(9)
Cl1 0.140(4) 0.254(6) 0.270(8) -0.076(5) -0.006(5) -0.067(4)
Cl2 0.234(7) 0.222(7) 0.209(7) -0.049(6) 0.043(6) -0.037(6)
Cl3 0.183(6) 0.330(10) 0.187(6) -0.029(6) -0.005(5) -0.052(6)
C1R 0.162(17) 0.27(2) 0.074(11) 0.014(13) -0.006(11) -0.093(17)
O1_1 0.071(4) 0.183(7) 0.150(6) -0.015(5) 0.031(5) -0.010(4)
C1_1 0.092(8) 0.208(13) 0.177(13) -0.048(10) 0.045(9) -0.024(9)
C2_1 0.071(9) 0.262(16) 0.207(16) -0.033(14) 0.026(10) -0.006(9)
C3_1 0.105(10) 0.33(2) 0.179(16) -0.027(16) -0.014(11) 0.007(12)
C4_1 0.088(9) 0.32(2) 0.238(18) 0.014(15) 0.059(11) 0.029(11)
O1_3 0.130(7) 0.156(8) 0.259(14) -0.014(8) -0.012(8) -0.011(6)
C1_3 0.208(17) 0.148(12) 0.218(19) -0.015(12) 0.033(16) -0.058(12)
C2_3 0.144(13) 0.158(16) 0.35(3) 0.053(18) 0.010(17) -0.007(11)
C3_3 0.120(11) 0.108(10) 0.58(5) -0.032(16) -0.012(18) 0.002(8)
C4_3 0.23(2) 0.134(12) 0.38(4) 0.008(16) 0.06(2) 0.001(12)
O1_4 0.118(6) 0.152(7) 0.169(8) -0.010(5) 0.015(6) 0.015(5)
C1_4 0.132(10) 0.121(9) 0.198(14) -0.018(8) 0.010(10) -0.022(7)
C2_4 0.114(10) 0.217(16) 0.181(14) -0.064(11) 0.017(10) -0.006(10)
C3_4 0.151(13) 0.246(17) 0.181(15) -0.005(12) 0.016(11) 0.006(11)
C4_4 0.196(18) 0.220(17) 0.33(3) -0.087(18) 0.067(19) -0.013(14)
O1_5 0.217(11) 0.206(9) 0.193(10) -0.001(8) 0.041(8) -0.082(8)
O1_6 0.128(6) 0.195(9) 0.211(10) -0.075(7) 0.046(6) -0.029(6)
C1_6 0.165(13) 0.264(18) 0.164(14) -0.046(12) 0.021(10) -0.051(12)
O1_7 0.103(6) 0.227(9) 0.152(8) -0.010(7) 0.020(6) -0.047(6)
C1_7 0.117(9) 0.224(14) 0.156(13) 0.008(11) 0.005(10) -0.067(9)

loop_
_atom_type_symbol
_atom_type_description
_atom_type_scat_dispersion_real
_atom_type_scat_dispersion_imag
_atom_type_scat_source
C C 0.0181 0.0091 'International Tables Vol C Tables 4.2.6.8 and 6.1.1.4'
H H 0.0000 0.0000 'International Tables Vol C Tables 4.2.6.8 and 6.1.1.4'
N N 0.0311 0.0180 'International Tables Vol C Tables 4.2.6.8 and 6.1.1.4'
O O 0.0492 0.0322 'International Tables Vol C Tables 4.2.6.8 and 6.1.1.4'
Cl Cl 0.3639 0.7018 'International Tables Vol C Tables 4.2.6.8 and 6.1.1.4'

loop_
_geom_angle_atom_site_label_1
_geom_angle_atom_site_label_2
_geom_angle_atom_site_label_3
_geom_angle
O3F C4F O4F 125.7(12)
O3F C4F C3F 123.5(13)
O4F C4F C3F 110.8(11)
O6F C3F C4F 116.9(10)
O6F C3F C2F 110.9(8)
C4F C3F C2F 111.0(10)
O6F C3F H3F 105.7
C4F C3F H3F 105.7
C2F C3F H3F 105.7
O5F C2F C1F 115.2(8)
O5F C2F C3F 107.2(8)
C1F C2F C3F 110.6(9)
O5F C2F H2FA 107.9
C1F C2F H2FA 107.9
C3F C2F H2FA 107.9
O1F C1F O2F 126.1(13)
O1F C1F C2F 120.3(10)
O2F C1F C2F 113.5(11)
C4F O4F H4F 104.5
C1F O2F H2F 105.6
C3F O6F H6F 104.7
C2F O5F H5F 107.0
C9A C1A C2A 124.0(12)
C9A C1A N1A 121.3(12)
C2A C1A N1A 114.6(13)
C1A C2A C3A 116.0(12)
C1A C2A H2A 122.0
C3A C2A H2A 122.0
C4A C3A C2A 122.0(12)
C4A C3A H3A 119.0
C2A C3A H3A 119.0
C3A C4A C5A 122.0(12)
C3A C4A H4A 119.0
C5A C4A H4A 119.0
C6A C5A C4A 123.0(11)
C6A C5A C9A 117.8(11)
C4A C5A C9A 119.2(11)
C7A C6A O1_1 123.8(11)
C7A C6A C5A 120.8(11)
O1_1 C6A C5A 115.4(11)
C6A C7A C8A 117.8(10)
C6A C7A H7A 121.1
C8A C7A H7A 121.1
N2A C8A C7A 124.1(8)
N2A C8A C1D 117.1(11)
C7A C8A C1D 118.8(12)
N2A C9A C1A 122.5(11)
N2A C9A C5A 120.8(11)
C1A C9A C5A 116.7(11)
N5A C28A N3D 115.5(10)
N5A C28A C29A 122.3(9)
N3D C28A C29A 122.2(12)
C30A C29A C28A 116.8(11)
C30A C29A H29A 121.6
C28A C29A H29A 121.6
C29A C30A C31A 123.4(10)
C29A C30A H30A 118.3
C31A C30A H30A 118.3
C30A C31A C32A 115.3(9)
C30A C31A H31A 122.3
C32A C31A H31A 122.3
N5A C32A N4D 114.1(9)
N5A C32A C31A 122.8(11)
N4D C32A C31A 123.1(10)
N6A C33A C34A 123.5(9)
N6A C33A C4D 113.9(10)
C34A C33A C4D 122.6(12)
C35A C34A C33A 121.1(11)
C35A C34A H34A 119.5
C33A C34A H34A 119.5
C34A C35A O1_4 125.4(11)
C34A C35A C36A 118.5(11)
O1_4 C35A C36A 116.1(11)
C40A C36A C35A 117.6(10)
C40A C36A C37A 115.3(11)
C35A C36A C37A 127.1(12)
C38A C37A C36A 123.2(12)
C38A C37A H37A 118.4
C36A C37A H37A 118.4
C37A C38A C39A 116.7(10)
C37A C38A H38A 121.7
C39A C38A H38A 121.7
N7A C39A N5D 113.9(12)
N7A C39A C38A 123.0(10)
N5D C39A C38A 123.1(12)
N6A C40A N7A 113.7(10)
N6A C40A C36A 122.6(10)
N7A C40A C36A 123.7(10)
O2A N1A O1A 124.7(16)
O2A N1A C1A 117.5(14)
O1A N1A C1A 117.6(17)
C8A N2A C9A 118.5(9)
C17A N3A C18A 120.0
N3A C17A C16A 120.0
N3A C17A C2D 118.6(8)
C16A C17A C2D 119.9(7)
C15A C16A C17A 120.0
C15A C16A H16A 120.0
C17A C16A H16A 120.0
C14A C15A C16A 120.0
C14A C15A O1_2 118.8(9)
C16A C15A O1_2 120.2(9)
C18A C14A C15A 120.0
C18A C14A C13A 120.0
C15A C14A C13A 120.0
C14A C18A C10A 120.0
C14A C18A N3A 120.0
C10A C18A N3A 120.0
C18A C10A C11A 120.0
C18A C10A N1D 114.5(6)
C11A C10A N1D 124.9(6)
C12A C11A C10A 120.0
C12A C11A H11A 120.0
C10A C11A H11A 120.0
C11A C12A C13A 120.0
C11A C12A H12A 120.0
C13A C12A H12A 120.0
C12A C13A C14A 120.0
C12A C13A H13A 120.0
C14A C13A H13A 120.0
C26A N4A C27A 120.0
C25A C26A N4A 120.0
C25A C26A C3D 118.7(8)
N4A C26A C3D 121.2(8)
C26A C25A C24A 120.0
C26A C25A H25A 120.0
C24A C25A H25A 120.0
O1_3 C24A C23A 118.4(7)
O1_3 C24A C25A 121.6(7)
C23A C24A C25A 120.0
C24A C23A C27A 120.0
C24A C23A C22A 120.0
C27A C23A C22A 120.0
C19A C27A C23A 120.0
C19A C27A N4A 120.0
C23A C27A N4A 120.0
C20A C19A C27A 120.0
C20A C19A N2D 123.4(6)
C27A C19A N2D 116.6(6)
C19A C20A C21A 120.0
C19A C20A H20A 120.0
C21A C20A H20A 120.0
C20A C21A C22A 120.0
C20A C21A H21A 120.0
C22A C21A H21A 120.0
C21A C22A C23A 120.0
C21A C22A H22A 120.0
C23A C22A H22A 120.0
C28A N5A C32A 119.3(9)
C33A N6A C40A 116.7(8)
C39A N7A C40A 118.1(9)
C13B C14B N4B 120.0
C13B C14B C6D 119.1(12)
N4B C14B C6D 120.8(12)
C12B C13B C14B 120.0
C12B C13B H13B 120.0
C14B C13B H13B 120.0
C13B C12B C11B 120.0
C13B C12B H12B 120.0
C11B C12B H12B 120.0
C12B C11B C10B 120.0
C12B C11B H11B 120.0
C10B C11B H11B 120.0
C11B C10B N4B 120.0
C11B C10B C9B 123.0(11)
N4B C10B C9B 117.0(11)
C10B N4B C14B 120.0
C1B N1B C5B 120.0
C2B C1B N1B 120.0
C2B C1B C5D 120.9(11)
N1B C1B C5D 119.1(11)
C1B C2B C3B 120.0
C1B C2B H2B 120.0
C3B C2B H2B 120.0
C4B C3B C2B 120.0
C4B C3B H3B 120.0
C2B C3B H3B 120.0
C5B C4B C3B 120.0
C5B C4B H4B 120.0
C3B C4B H4B 120.0
C4B C5B N1B 120.0
C4B C5B C6B 121.1(8)
N1B C5B C6B 118.9(8)
N3B N2B C6B 120.0
C9B N3B N2B 120.0
C8B C9B N3B 120.0
C8B C9B C10B 127.5(9)
N3B C9B C10B 112.5(9)
C9B C8B C7B 120.0
C9B C8B H8B 120.0
C7B C8B H8B 120.0
C6B C7B C8B 120.0
C6B C7B H7B 120.0
C8B C7B H7B 120.0
C7B C6B N2B 120.0
C7B C6B C5B 125.8(8)
N2B C6B C5B 114.2(8)
N4C C14C C15C 123.1(12)
N4C C14C C8D 120.4(12)
C15C C14C C8D 116.5(11)
C16C C15C C14C 120.4(12)
C16C C15C H15C 119.8
C14C C15C H15C 119.8
O1_6 C16C C15C 126.0(13)
O1_6 C16C C17C 115.4(16)
C15C C16C C17C 118.7(14)
C22C C17C C18C 121.0(12)
C22C C17C C16C 116.3(14)
C18C C17C C16C 122.6(15)
C19C C18C C17C 116.4(13)
C19C C18C H18C 121.8
C17C C18C H18C 121.8
C20C C19C C18C 125.6(13)
C20C C19C H19C 117.2
C18C C19C H19C 117.2
C19C C20C C21C 119.8(13)
C19C C20C H20C 120.1
C21C C20C H20C 120.1
C20C C21C N9D 123.6(11)
C20C C21C C22C 116.4(15)
N9D C21C C22C 119.9(13)
N4C C22C C17C 123.6(10)
N4C C22C C21C 115.7(14)
C17C C22C C21C 120.8(14)
C38C C39C C40C 120.0
C38C C39C N7C 107.9(6)
C40C C39C N7C 132.1(6)
C39C C38C C37C 120.0
C39C C38C H38C 120.0
C37C C38C H38C 120.0
C36C C37C C38C 120.0
C36C C37C H37C 120.0
C38C C37C H37C 120.0
C37C C36C C35C 120.0
C37C C36C H36C 120.0
C35C C36C H36C 120.0
C40C C35C C36C 120.0
C40C C35C C34C 120.0
C36C C35C C34C 120.0
C35C C40C N6C 120.0
C35C C40C C39C 120.0
N6C C40C C39C 120.0
C40C N6C C32C 120.0
C33C C32C N6C 120.0
C33C C32C C10D 126.6(11)
N6C C32C C10D 113.0(11)
C32C C33C C34C 120.0
C32C C33C H33C 120.0
C34C C33C H33C 120.0
C33C C34C C35C 120.0
C33C C34C O1_8 117.6(8)
C35C C34C O1_8 121.6(8)
C1C N1C C8C 120.0
N1C C1C C2C 120.0
N1C C1C N6D 107.2(6)
C2C C1C N6D 132.7(6)
C3C C2C C1C 120.0
C3C C2C H2C 120.0
C1C C2C H2C 120.0
C2C C3C C4C 120.0
C2C C3C H3C 120.0
C4C C3C H3C 120.0
C8C C4C C3C 120.0
C8C C4C C5C 120.0
C3C C4C C5C 120.0
N2C C8C C4C 120.0
N2C C8C N1C 120.0
C4C C8C N1C 120.0
C8C N2C C7C 120.0
C6C C7C N2C 120.0
C6C C7C C7D 135.4(11)
N2C C7C C7D 104.4(11)
C7C C6C C5C 120.0
C7C C6C H6C 120.0
C5C C6C H6C 120.0
C6C C5C C4C 120.0
C6C C5C O1_5 116.7(7)
C4C C5C O1_5 123.3(7)
C9C N3C C13C 120.0
N7D C9C C10C 127.3(9)
N7D C9C N3C 112.7(9)
C10C C9C N3C 120.0
C9C C10C C11C 120.0
C9C C10C H10C 120.0
C11C C10C H10C 120.0
C12C C11C C10C 120.0
C12C C11C H11C 120.0
C10C C11C H11C 120.0
C11C C12C C13C 120.0
C11C C12C H12C 120.0
C13C C12C H12C 120.0
C12C C13C N3C 120.0
C12C C13C N8D 127.1(7)
N3C C13C N8D 112.8(7)
C14C N4C C22C 117.7(10)
C23C N5C C31C 120.0
N5C C23C C24C 120.0
N5C C23C C9D 118.0(7)
C24C C23C C9D 122.0(7)
C25C C24C C23C 120.0
C25C C24C H24C 120.0
C23C C24C H24C 120.0
O1_7 C25C C24C 120.3(7)
O1_7 C25C C26C 119.7(7)
C24C C25C C26C 120.0
C31C C26C C25C 120.0
C31C C26C C27C 120.0
C25C C26C C27C 120.0
C26C C31C C30C 120.0
C26C C31C N5C 120.0
C30C C31C N5C 120.0
C29C C30C C31C 120.0
C29C C30C N10D 125.3(6)
C31C C30C N10D 114.6(6)
C30C C29C C28C 120.0
C30C C29C H29C 120.0
C28C C29C H29C 120.0
C29C C28C C27C 120.0
C29C C28C H28C 120.0
C27C C28C H28C 120.0
C28C C27C C26C 120.0
C28C C27C H27C 120.0
C26C C27C H27C 120.0
O2C N7C O1C 120.1(12)
O2C N7C C39C 133.7(10)
O1C N7C C39C 106.1(10)
O1D C1D N1D 126.3(9)
O1D C1D C8A 118.9(13)
N1D C1D C8A 114.8(11)
O2D C2D N2D 130.1(17)
O2D C2D C17A 114.2(14)
N2D C2D C17A 115.6(13)
O3D C3D N3D 125.5(10)
O3D C3D C26A 115.7(12)
N3D C3D C26A 118.9(11)
O4D C4D N4D 125.9(7)
O4D C4D C33A 120.3(10)
N4D C4D C33A 113.9(10)
O5D C5D N5D 123.8(13)
O5D C5D C1B 119.2(14)
N5D C5D C1B 117.0(15)
O6D C6D N6D 124.5(18)
O6D C6D C14B 120.8(13)
N6D C6D C14B 114.5(15)
O7D C7D N7D 123.1(14)
O7D C7D C7C 114.9(19)
N7D C7D C7C 121.8(16)
O8D C8D N8D 124.5(11)
O8D C8D C14C 120.8(12)
N8D C8D C14C 114.7(10)
O9D C9D N9D 126.4(13)
O9D C9D C23C 117.2(10)
N9D C9D C23C 116.4(12)
O10D C10D N10D 127.3(10)
O10D C10D C32C 112.1(15)
N10D C10D C32C 120.1(17)
C1D N1D C10A 127.0(9)
C1D N1D H1F 116.5
C10A N1D H1F 116.5
C2D N2D C19A 124.7(11)
C2D N2D H2D 117.7
C19A N2D H2D 117.7
C3D N3D C28A 127.0(10)
C3D N3D H3D 116.5
C28A N3D H3D 116.5
C4D N4D C32A 128.5(9)
C4D N4D H4D 115.8
C32A N4D H4D 115.8
C39A N5D C5D 127.2(12)
C39A N5D H5D 116.4
C5D N5D H5D 116.4
C1C N6D C6D 121.7(12)
C1C N6D H6D 119.2
C6D N6D H6D 119.2
C9C N7D C7D 130.3(12)
C9C N7D H7D 114.9
C7D N7D H7D 114.9
C8D N8D C13C 126.7(9)
C8D N8D H8D 116.6
C13C N8D H8D 116.6
C9D N9D C21C 124.3(11)
C9D N9D H9D 117.9
C21C N9D H9D 117.9
C10D N10D C30C 128.7(12)
C10D N10D H10D 115.6
C30C N10D H10D 115.6
Cl1 C1R Cl2 108.6(4)
Cl1 C1R Cl3 113.5(4)
Cl2 C1R Cl3 107.6(4)
Cl1 C1R H1R 109.0
Cl2 C1R H1R 109.0
Cl3 C1R H1R 109.0
Cl6 C2R Cl4 116.4(11)
Cl6 C2R Cl5 102.9(11)
Cl4 C2R Cl5 120.7(13)
Cl6 C2R H2R 105.1
Cl4 C2R H2R 105.1
Cl5 C2R H2R 105.1
Cl7 C3R Cl9 108.0(5)
Cl7 C3R Cl8 107.9(5)
Cl9 C3R Cl8 109.2(5)
Cl7 C3R H3R 110.6
Cl9 C3R H3R 110.6
Cl8 C3R H3R 110.6
C6A O1_1 C1_1 118.0(9)
O1_1 C1_1 C2_1 108.4(10)
O1_1 C1_1 H13_1 110.0
C2_1 C1_1 H13_1 110.0
O1_1 C1_1 H14_1 110.0
C2_1 C1_1 H14_1 110.0
H13_1 C1_1 H14_1 108.4
C3_1 C2_1 C1_1 110.3(11)
C3_1 C2_1 C4_1 111.4(10)
C1_1 C2_1 C4_1 111.9(11)
C3_1 C2_1 H1_1 107.7
C1_1 C2_1 H1_1 107.7
C4_1 C2_1 H1_1 107.7
C2_1 C3_1 H2L_1 109.5
C2_1 C3_1 H2M_1 109.5
H2L_1 C3_1 H2M_1 109.5
C2_1 C3_1 H2N_1 109.5
H2L_1 C3_1 H2N_1 109.5
H2M_1 C3_1 H2N_1 109.5
C2_1 C4_1 H2O_1 109.5
C2_1 C4_1 H2P_1 109.5
H2O_1 C4_1 H2P_1 109.5
C2_1 C4_1 H2Q_1 109.5
H2O_1 C4_1 H2Q_1 109.5
H2P_1 C4_1 H2Q_1 109.5
C1_2 O1_2 C15A 119.5(15)
O1_2 C1_2 C2_2 107.3(19)
O1_2 C1_2 H1D_2 110.2
C2_2 C1_2 H1D_2 110.2
O1_2 C1_2 H1E_2 110.2
C2_2 C1_2 H1E_2 110.2
H1D_2 C1_2 H1E_2 108.5
C4_2 C2_2 C1_2 111(2)
C4_2 C2_2 C3_2 110.6(12)
C1_2 C2_2 C3_2 104.5(18)
C4_2 C2_2 H3_2 110.1
C1_2 C2_2 H3_2 110.1
C3_2 C2_2 H3_2 110.1
C2_2 C3_2 H1G_2 109.5
C2_2 C3_2 H1H_2 109.5
H1G_2 C3_2 H1H_2 109.5
C2_2 C3_2 H1I_2 109.5
H1G_2 C3_2 H1I_2 109.5
H1H_2 C3_2 H1I_2 109.5
C2_2 C4_2 H1J_2 109.5
C2_2 C4_2 H1K_2 109.5
H1J_2 C4_2 H1K_2 109.5
C2_2 C4_2 H4C_2 109.5
H1J_2 C4_2 H4C_2 109.5
H1K_2 C4_2 H4C_2 109.5
C24A O1_3 C1_3 117.7(9)
O1_3 C1_3 C2_3 107.9(13)
O1_3 C1_3 H11_3 110.1
C2_3 C1_3 H11_3 110.1
O1_3 C1_3 H12_3 110.1
C2_3 C1_3 H12_3 110.1
H11_3 C1_3 H12_3 108.4
C4_3 C2_3 C1_3 105.0(14)
C4_3 C2_3 C3_3 113.5(11)
C1_3 C2_3 C3_3 116.6(13)
C4_3 C2_3 H4_3 107.1
C1_3 C2_3 H4_3 107.1
C3_3 C2_3 H4_3 107.1
C2_3 C3_3 H2V_3 109.5
C2_3 C3_3 H2W_3 109.5
H2V_3 C3_3 H2W_3 109.5
C2_3 C3_3 H2X_3 109.5
H2V_3 C3_3 H2X_3 109.5
H2W_3 C3_3 H2X_3 109.5
C2_3 C4_3 H2S_3 109.5
C2_3 C4_3 H2T_3 109.5
H2S_3 C4_3 H2T_3 109.5
C2_3 C4_3 H2U_3 109.5
H2S_3 C4_3 H2U_3 109.5
H2T_3 C4_3 H2U_3 109.5
C35A O1_4 C1_4 119.9(8)
O1_4 C1_4 C2_4 112.1(9)
O1_4 C1_4 H15_4 109.2
C2_4 C1_4 H15_4 109.2
O1_4 C1_4 H16_4 109.2
C2_4 C1_4 H16_4 109.2
H15_4 C1_4 H16_4 107.9
C4_4 C2_4 C1_4 106.9(12)
C4_4 C2_4 C3_4 110.1(10)
C1_4 C2_4 C3_4 109.2(11)
C4_4 C2_4 H2_4 110.2
C1_4 C2_4 H2_4 110.2
C3_4 C2_4 H2_4 110.2
C2_4 C3_4 H1L_4 109.5
C2_4 C3_4 H1M_4 109.5
H1L_4 C3_4 H1M_4 109.5
C2_4 C3_4 H1N_4 109.5
H1L_4 C3_4 H1N_4 109.5
H1M_4 C3_4 H1N_4 109.5
C2_4 C4_4 H1O_4 109.5
C2_4 C4_4 H1P_4 109.5
H1O_4 C4_4 H1P_4 109.5
C2_4 C4_4 H1Q_4 109.5
H1O_4 C4_4 H1Q_4 109.5
H1P_4 C4_4 H1Q_4 109.5
C5C O1_5 C1_5 125.1(10)
O1_5 C1_5 C2_5 107.8(13)
O1_5 C1_5 H9_5 110.2
C2_5 C1_5 H9_5 110.2
O1_5 C1_5 H10_5 110.2
C2_5 C1_5 H10_5 110.2
H9_5 C1_5 H10_5 108.5
C3_5 C2_5 C1_5 106.1(19)
C3_5 C2_5 C4_5 111.4(12)
C1_5 C2_5 C4_5 109.6(19)
C3_5 C2_5 H5_5 109.9
C1_5 C2_5 H5_5 109.9
C4_5 C2_5 H5_5 109.9
C2_5 C3_5 H2I_5 109.5
C2_5 C3_5 H2J_5 109.5
H2I_5 C3_5 H2J_5 109.5
C2_5 C3_5 H2K_5 109.5
H2I_5 C3_5 H2K_5 109.5
H2J_5 C3_5 H2K_5 109.5
C2_5 C4_5 H2E_5 109.5
C2_5 C4_5 H2G_5 109.5
H2E_5 C4_5 H2G_5 109.5
C2_5 C4_5 H2H_5 109.5
H2E_5 C4_5 H2H_5 109.5
H2G_5 C4_5 H2H_5 109.5
C16C O1_6 C1_6 123.7(14)
O1_6 C1_6 C2_6 116.3(12)
O1_6 C1_6 H17_6 108.2
C2_6 C1_6 H17_6 108.2
O1_6 C1_6 H18_6 108.2
C2_6 C1_6 H18_6 108.2
H17_6 C1_6 H18_6 107.4
C1_6 C2_6 C4_6 111.0(19)
C1_6 C2_6 C3_6 116.1(16)
C4_6 C2_6 C3_6 110.1(11)
C1_6 C2_6 H7_6 106.3
C4_6 C2_6 H7_6 106.3
C3_6 C2_6 H7_6 106.3
C2_6 C3_6 H1S_6 109.5
C2_6 C3_6 H1T_6 109.5
H1S_6 C3_6 H1T_6 109.5
C2_6 C3_6 H1U_6 109.5
H1S_6 C3_6 H1U_6 109.5
H1T_6 C3_6 H1U_6 109.5
C2_6 C4_6 H1V_6 109.5
C2_6 C4_6 H1W_6 109.5
H1V_6 C4_6 H1W_6 109.5
C2_6 C4_6 H1X_6 109.5
H1V_6 C4_6 H1X_6 109.5
H1W_6 C4_6 H1X_6 109.5
C25C O1_7 C1_7 122.9(9)
O1_7 C1_7 C2_7 107.4(11)
O1_7 C1_7 H1A_7 110.2
C2_7 C1_7 H1A_7 110.2
O1_7 C1_7 H1B_7 110.2
C2_7 C1_7 H1B_7 110.2
H1A_7 C1_7 H1B_7 108.5
C3_7 C2_7 C4_7 113.0(12)
C3_7 C2_7 C1_7 105.1(16)
C4_7 C2_7 C1_7 105.5(16)
C3_7 C2_7 H8_7 111.0
C4_7 C2_7 H8_7 111.0
C1_7 C2_7 H8_7 111.0
C2_7 C3_7 H27_7 109.5
C2_7 C3_7 H28_7 109.5
H27_7 C3_7 H28_7 109.5
C2_7 C3_7 H29_7 109.5
H27_7 C3_7 H29_7 109.5
H28_7 C3_7 H29_7 109.5
C2_7 C4_7 H24_7 109.5
C2_7 C4_7 H25_7 109.5
H24_7 C4_7 H25_7 109.5
C2_7 C4_7 H26_7 109.5
H24_7 C4_7 H26_7 109.5
H25_7 C4_7 H26_7 109.5
C1_8 O1_8 C34C 129.7(14)
O1_8 C1_8 C2_8 107.1(15)
O1_8 C1_8 H19_8 110.3
C2_8 C1_8 H19_8 110.3
O1_8 C1_8 H1C_8 110.3
C2_8 C1_8 H1C_8 110.3
H19_8 C1_8 H1C_8 108.5
C3_8 C2_8 C4_8 109.6(11)
C3_8 C2_8 C1_8 99.5(15)
C4_8 C2_8 C1_8 102.0(17)
C3_8 C2_8 H6_8 114.7
C4_8 C2_8 H6_8 114.7
C1_8 C2_8 H6_8 114.7
C2_8 C3_8 H1Y_8 109.5
C2_8 C3_8 H1Z_8 109.5
H1Y_8 C3_8 H1Z_8 109.5
C2_8 C3_8 H20_8 109.5
H1Y_8 C3_8 H20_8 109.5
H1Z_8 C3_8 H20_8 109.5
C2_8 C4_8 H21_8 109.5
C2_8 C4_8 H22_8 109.5
H21_8 C4_8 H22_8 109.5
C2_8 C4_8 H23_8 109.5
H21_8 C4_8 H23_8 109.5
H22_8 C4_8 H23_8 109.5

loop_
_geom_bond_atom_site_label_1
_geom_bond_atom_site_label_2
_geom_bond_distance
_geom_bond_site_symmetry_2
C4F O3F 1.194(13) .
C4F O4F 1.344(14) .
C4F C3F 1.445(16) .
C3F O6F 1.422(12) .
C3F C2F 1.600(14) .
C3F H3F 1.0000 .
C2F O5F 1.447(11) .
C2F C1F 1.510(16) .
C2F H2FA 1.0000 .
C1F O1F 1.227(13) .
C1F O2F 1.285(12) .
O4F H4F 0.9966 .
O2F H2F 0.9931 .
O6F H6F 0.9888 .
O5F H5F 0.9835 .
C1A C9A 1.386(15) .
C1A C2A 1.404(17) .
C1A N1A 1.557(19) .
C2A C3A 1.42(2) .
C2A H2A 0.9500 .
C3A C4A 1.310(18) .
C3A H3A 0.9500 .
C4A C5A 1.414(16) .
C4A H4A 0.9500 .
C5A C6A 1.402(15) .
C5A C9A 1.416(15) .
C6A C7A 1.375(14) .
C6A O1_1 1.397(13) .
C7A C8A 1.391(16) .
C7A H7A 0.9500 .
C8A N2A 1.327(13) .
C8A C1D 1.5100(11) .
C9A N2A 1.382(13) .
C28A N5A 1.329(12) .
C28A N3D 1.387(13) .
C28A C29A 1.424(14) .
C29A C30A 1.358(14) .
C29A H29A 0.9500 .
C30A C31A 1.405(14) .
C30A H30A 0.9500 .
C31A C32A 1.406(14) .
C31A H31A 0.9500 .
C32A N5A 1.363(12) .
C32A N4D 1.392(13) .
C33A N6A 1.347(13) .
C33A C34A 1.357(14) .
C33A C4D 1.5100(11) .
C34A C35A 1.340(15) .
C34A H34A 0.9500 .
C35A O1_4 1.385(13) .
C35A C36A 1.411(15) .
C36A C40A 1.410(14) .
C36A C37A 1.444(16) .
C37A C38A 1.347(16) .
C37A H37A 0.9500 .
C38A C39A 1.463(16) .
C38A H38A 0.9500 .
C39A N7A 1.341(14) .
C39A N5D 1.379(14) .
C40A N6A 1.350(12) .
C40A N7A 1.383(13) .
N1A O2A 1.212(17) .
N1A O1A 1.230(15) .
N3A C17A 1.3900 .
N3A C18A 1.3900 .
C17A C16A 1.3900 .
C17A C2D 1.484(19) .
C16A C15A 1.3900 .
C16A H16A 0.9500 .
C15A C14A 1.3900 .
C15A O1_2 1.44(2) .
C14A C18A 1.3900 .
C14A C13A 1.3900 .
C18A C10A 1.3900 .
C10A C11A 1.3900 .
C10A N1D 1.477(11) .
C11A C12A 1.3900 .
C11A H11A 0.9500 .
C12A C13A 1.3900 .
C12A H12A 0.9500 .
C13A H13A 0.9500 .
N4A C26A 1.3900 .
N4A C27A 1.3900 .
C26A C25A 1.3900 .
C26A C3D 1.505(12) .
C25A C24A 1.3900 .
C25A H25A 0.9500 .
C24A O1_3 1.374(14) .
C24A C23A 1.3900 .
C23A C27A 1.3900 .
C23A C22A 1.3900 .
C27A C19A 1.3900 .
C19A C20A 1.3900 .
C19A N2D 1.416(14) .
C20A C21A 1.3900 .
C20A H20A 0.9500 .
C21A C22A 1.3900 .
C21A H21A 0.9500 .
C22A H22A 0.9500 .
C14B C13B 1.3900 .
C14B N4B 1.3900 .
C14B C6D 1.47(2) .
C13B C12B 1.3900 .
C13B H13B 0.9500 .
C12B C11B 1.3900 .
C12B H12B 0.9500 .
C11B C10B 1.3900 .
C11B H11B 0.9500 .
C10B N4B 1.3900 .
C10B C9B 1.434(13) .
N1B C1B 1.3900 .
N1B C5B 1.3900 .
C1B C2B 1.3900 .
C1B C5D 1.508(16) .
C2B C3B 1.3900 .
C2B H2B 0.9500 .
C3B C4B 1.3900 .
C3B H3B 0.9500 .
C4B C5B 1.3900 .
C4B H4B 0.9500 .
C5B C6B 1.394(12) .
N2B N3B 1.3900 .
N2B C6B 1.3900 .
N3B C9B 1.3900 .
C9B C8B 1.3900 .
C8B C7B 1.3900 .
C8B H8B 0.9500 .
C7B C6B 1.3900 .
C7B H7B 0.9500 .
C14C N4C 1.304(13) .
C14C C15C 1.427(17) .
C14C C8D 1.483(16) .
C15C C16C 1.376(19) .
C15C H15C 0.9500 .
C16C O1_6 1.366(16) .
C16C C17C 1.438(18) .
C17C C22C 1.424(17) .
C17C C18C 1.424(18) .
C18C C19C 1.401(19) .
C18C H18C 0.9500 .
C19C C20C 1.379(19) .
C19C H19C 0.9500 .
C20C C21C 1.439(18) .
C20C H20C 0.9500 .
C21C N9D 1.445(16) .
C21C C22C 1.473(16) .
C22C N4C 1.394(15) .
C39C C38C 1.3900 .
C39C C40C 1.3900 .
C39C N7C 1.507(10) .
C38C C37C 1.3900 .
C38C H38C 0.9500 .
C37C C36C 1.3900 .
C37C H37C 0.9500 .
C36C C35C 1.3900 .
C36C H36C 0.9500 .
C35C C40C 1.3900 .
C35C C34C 1.3900 .
C40C N6C 1.3900 .
N6C C32C 1.3900 .
C32C C33C 1.3900 .
C32C C10D 1.5101(11) .
C33C C34C 1.3900 .
C33C H33C 0.9500 .
C34C O1_8 1.444(17) .
N1C C1C 1.3900 .
N1C C8C 1.3900 .
C1C C2C 1.3900 .
C1C N6D 1.393(14) .
C2C C3C 1.3900 .
C2C H2C 0.9500 .
C3C C4C 1.3900 .
C3C H3C 0.9500 .
C4C C8C 1.3900 .
C4C C5C 1.3900 .
C8C N2C 1.3900 .
N2C C7C 1.3900 .
C7C C6C 1.3900 .
C7C C7D 1.477(17) .
C6C C5C 1.3900 .
C6C H6C 0.9500 .
C5C O1_5 1.397(12) .
N3C C9C 1.3900 .
N3C C13C 1.3900 .
C9C N7D 1.331(13) .
C9C C10C 1.3900 .
C10C C11C 1.3900 .
C10C H10C 0.9500 .
C11C C12C 1.3900 .
C11C H11C 0.9500 .
C12C C13C 1.3900 .
C12C H12C 0.9500 .
C13C N8D 1.406(12) .
N5C C23C 1.3900 .
N5C C31C 1.3900 .
C23C C24C 1.3900 .
C23C C9D 1.489(15) .
C24C C25C 1.3900 .
C24C H24C 0.9500 .
C25C O1_7 1.352(11) .
C25C C26C 1.3900 .
C26C C31C 1.3900 .
C26C C27C 1.3900 .
C31C C30C 1.3900 .
C30C C29C 1.3900 .
C30C N10D 1.419(15) .
C29C C28C 1.3900 .
C29C H29C 0.9500 .
C28C C27C 1.3900 .
C28C H28C 0.9500 .
C27C H27C 0.9500 .
N7C O2C 1.246(11) .
N7C O1C 1.286(14) .
C1D O1D 1.203(13) .
C1D N1D 1.358(15) .
C2D O2D 1.228(16) .
C2D N2D 1.393(18) .
C3D O3D 1.264(14) .
C3D N3D 1.317(14) .
C4D O4D 1.267(12) .
C4D N4D 1.369(13) .
C5D O5D 1.207(16) .
C5D N5D 1.425(18) .
C6D O6D 1.168(18) .
C6D N6D 1.430(17) .
C7D O7D 1.289(19) .
C7D N7D 1.38(2) .
C8D O8D 1.259(12) .
C8D N8D 1.355(13) .
C9D O9D 1.277(14) .
C9D N9D 1.320(14) .
C10D O10D 1.22(2) .
C10D N10D 1.31(2) .
N1D H1F 0.8800 .
N2D H2D 0.8800 .
N3D H3D 0.8800 .
N4D H4D 0.8800 .
N5D H5D 0.8800 .
N6D H6D 0.8800 .
N7D H7D 0.8800 .
N8D H8D 0.8800 .
N9D H9D 0.8800 .
N10D H10D 0.8800 .
Cl1 C1R 1.7498(11) .
Cl2 C1R 1.7500(11) .
Cl3 C1R 1.7500(11) .
C1R H1R 1.0000 .
C2R Cl6 1.7500(11) .
C2R Cl4 1.7500(11) .
C2R Cl5 1.7501(12) .
C2R H2R 1.0000 .
C3R Cl7 1.7499(11) .
C3R Cl9 1.7500(11) .
C3R Cl8 1.7500(11) .
C3R H3R 1.0000 .
O5W O5W 1.63(6) 2_655
O1_1 C1_1 1.428(9) .
C1_1 C2_1 1.5101(12) .
C1_1 H13_1 0.9900 .
C1_1 H14_1 0.9900 .
C2_1 C3_1 1.5100(11) .
C2_1 C4_1 1.5101(11) .
C2_1 H1_1 1.0000 .
C3_1 H2L_1 0.9800 .
C3_1 H2M_1 0.9800 .
C3_1 H2N_1 0.9800 .
C4_1 H2O_1 0.9800 .
C4_1 H2P_1 0.9800 .
C4_1 H2Q_1 0.9800 .
O1_2 C1_2 1.411(10) .
C1_2 C2_2 1.5101(11) .
C1_2 H1D_2 0.9900 .
C1_2 H1E_2 0.9900 .
C2_2 C4_2 1.5100(11) .
C2_2 C3_2 1.5101(11) .
C2_2 H3_2 1.0000 .
C3_2 H1G_2 0.9800 .
C3_2 H1H_2 0.9800 .
C3_2 H1I_2 0.9800 .
C4_2 H1J_2 0.9800 .
C4_2 H1K_2 0.9800 .
C4_2 H4C_2 0.9800 .
O1_3 C1_3 1.417(9) .
C1_3 C2_3 1.5100(11) .
C1_3 H11_3 0.9900 .
C1_3 H12_3 0.9900 .
C2_3 C4_3 1.5100(11) .
C2_3 C3_3 1.5100(11) .
C2_3 H4_3 1.0000 .
C3_3 H2V_3 0.9800 .
C3_3 H2W_3 0.9800 .
C3_3 H2X_3 0.9800 .
C4_3 H2S_3 0.9800 .
C4_3 H2T_3 0.9800 .
C4_3 H2U_3 0.9800 .
O1_4 C1_4 1.438(9) .
C1_4 C2_4 1.5100(11) .
C1_4 H15_4 0.9900 .
C1_4 H16_4 0.9900 .
C2_4 C4_4 1.5100(11) .
C2_4 C3_4 1.5101(12) .
C2_4 H2_4 1.0000 .
C3_4 H1L_4 0.9800 .
C3_4 H1M_4 0.9800 .
C3_4 H1N_4 0.9800 .
C4_4 H1O_4 0.9800 .
C4_4 H1P_4 0.9800 .
C4_4 H1Q_4 0.9800 .
O1_5 C1_5 1.411(9) .
C1_5 C2_5 1.5101(11) .
C1_5 H9_5 0.9900 .
C1_5 H10_5 0.9900 .
C2_5 C3_5 1.5101(11) .
C2_5 C4_5 1.5101(11) .
C2_5 H5_5 1.0000 .
C3_5 H2I_5 0.9800 .
C3_5 H2J_5 0.9800 .
C3_5 H2K_5 0.9800 .
C4_5 H2E_5 0.9800 .
C4_5 H2G_5 0.9800 .
C4_5 H2H_5 0.9800 .
O1_6 C1_6 1.419(9) .
C1_6 C2_6 1.5100(11) .
C1_6 H17_6 0.9900 .
C1_6 H18_6 0.9900 .
C2_6 C4_6 1.5100(11) .
C2_6 C3_6 1.5102(11) .
C2_6 H7_6 1.0000 .
C3_6 H1S_6 0.9800 .
C3_6 H1T_6 0.9800 .
C3_6 H1U_6 0.9800 .
C4_6 H1V_6 0.9800 .
C4_6 H1W_6 0.9800 .
C4_6 H1X_6 0.9800 .
O1_7 C1_7 1.425(9) .
C1_7 C2_7 1.5101(11) .
C1_7 H1A_7 0.9900 .
C1_7 H1B_7 0.9900 .
C2_7 C3_7 1.5101(11) .
C2_7 C4_7 1.5100(11) .
C2_7 H8_7 1.0000 .
C3_7 H27_7 0.9800 .
C3_7 H28_7 0.9800 .
C3_7 H29_7 0.9800 .
C4_7 H24_7 0.9800 .
C4_7 H25_7 0.9800 .
C4_7 H26_7 0.9800 .
O1_8 C1_8 1.393(10) .
C1_8 C2_8 1.5103(12) .
C1_8 H19_8 0.9900 .
C1_8 H1C_8 0.9900 .
C2_8 C3_8 1.5100(11) .
C2_8 C4_8 1.5102(11) .
C2_8 H6_8 1.0000 .
C3_8 H1Y_8 0.9800 .
C3_8 H1Z_8 0.9800 .
C3_8 H20_8 0.9800 .
C4_8 H21_8 0.9800 .
C4_8 H22_8 0.9800 .
C4_8 H23_8 0.9800 .

loop_
_geom_hbond_atom_site_label_D
_geom_hbond_atom_site_label_H
_geom_hbond_atom_site_label_A
_geom_hbond_distance_DH
_geom_hbond_distance_HA
_geom_hbond_distance_DA
_geom_hbond_angle_DHA
O4F H4F N1C 1.00 1.72 2.702(10) 166.4
O2F H2F N6A 0.99 2.27 2.783(11) 111.1
O2F H2F N7A 0.99 1.76 2.747(11) 177.0
O6F H6F N3C 0.99 2.17 2.923(10) 131.9
O5F H5F O2F 0.98 2.13 2.648(10) 111.3
O5F H5F N5A 0.98 2.25 2.962(9) 128.5
C8B H8B O3F 0.95 2.27 3.198(12) 164.6
C7B H7B O1F 0.95 2.36 3.182(10) 144.6
N3D H3D O5F 0.88 2.15 2.965(11) 153.7
N4D H4D O2F 0.88 2.55 3.416(11) 169.7
N5D H5D O1F 0.88 2.29 3.127(13) 159.5
N6D H6D O3F 0.88 2.16 3.015(13) 164.8
N7D H7D O4F 0.88 2.50 3.371(15) 171.3
N8D H8D O6F 0.88 2.12 2.922(11) 151.5
N9D H9D O6F 0.88 2.57 3.274(12) 137.5

loop_
_geom_torsion_atom_site_label_1
_geom_torsion_atom_site_label_2
_geom_torsion_atom_site_label_3
_geom_torsion_atom_site_label_4
_geom_torsion
O3F C4F C3F O6F -166.3(9)
O4F C4F C3F O6F 15.4(12)
O3F C4F C3F C2F 65.1(12)
O4F C4F C3F C2F -113.2(9)
O6F C3F C2F O5F -64.0(12)
C4F C3F C2F O5F 67.8(11)
O6F C3F C2F C1F 62.3(11)
C4F C3F C2F C1F -166.0(10)
O5F C2F C1F O1F -174.9(9)
C3F C2F C1F O1F 63.3(12)
O5F C2F C1F O2F 8.7(12)
C3F C2F C1F O2F -113.0(9)
C9A C1A C2A C3A 3(2)
N1A C1A C2A C3A -173.5(14)
C1A C2A C3A C4A -1(2)
C2A C3A C4A C5A 1(2)
C3A C4A C5A C6A 178.2(13)
C3A C4A C5A C9A -3.6(19)
C4A C5A C6A C7A 177.2(11)
C9A C5A C6A C7A -1.0(15)
C4A C5A C6A O1_1 -1.1(15)
C9A C5A C6A O1_1 -179.4(9)
O1_1 C6A C7A C8A 175.8(9)
C5A C6A C7A C8A -2.3(15)
C6A C7A C8A N2A 3.4(16)
C6A C7A C8A C1D -176.4(9)
C2A C1A C9A N2A 174.7(12)
N1A C1A C9A N2A -9.1(18)
C2A C1A C9A C5A -5.0(18)
N1A C1A C9A C5A 171.2(12)
C6A C5A C9A N2A 3.7(15)
C4A C5A C9A N2A -174.6(10)
C6A C5A C9A C1A -176.6(10)
C4A C5A C9A C1A 5.1(16)
N5A C28A C29A C30A 1.4(14)
N3D C28A C29A C30A 179.5(9)
C28A C29A C30A C31A -0.9(15)
C29A C30A C31A C32A 0.4(15)
C30A C31A C32A N5A -0.3(14)
C30A C31A C32A N4D -178.5(9)
N6A C33A C34A C35A 2.4(17)
C4D C33A C34A C35A -179.5(10)
C33A C34A C35A O1_4 175.6(10)
C33A C34A C35A C36A -2.6(16)
C34A C35A C36A C40A 1.5(16)
O1_4 C35A C36A C40A -176.9(9)
C34A C35A C36A C37A -177.2(11)
O1_4 C35A C36A C37A 4.4(17)
C40A C36A C37A C38A -1.8(16)
C35A C36A C37A C38A 176.9(12)
C36A C37A C38A C39A 2.6(17)
C37A C38A C39A N7A -2.0(15)
C37A C38A C39A N5D 179.0(10)
C35A C36A C40A N6A -0.1(15)
C37A C36A C40A N6A 178.7(9)
C35A C36A C40A N7A -178.7(10)
C37A C36A C40A N7A 0.1(15)
C9A C1A N1A O2A -30.2(19)
C2A C1A N1A O2A 146.4(14)
C9A C1A N1A O1A 146.3(12)
C2A C1A N1A O1A -37.1(17)
C7A C8A N2A C9A -0.8(15)
C1D C8A N2A C9A 179.0(9)
C1A C9A N2A C8A 177.5(11)
C5A C9A N2A C8A -2.8(15)
C18A N3A C17A C16A 0.0
C18A N3A C17A C2D 166.1(7)
N3A C17A C16A C15A 0.0
C2D C17A C16A C15A -165.9(8)
C17A C16A C15A C14A 0.0
C17A C16A C15A O1_2 -168.6(11)
C16A C15A C14A C18A 0.0
O1_2 C15A C14A C18A 168.8(10)
C16A C15A C14A C13A 180.0
O1_2 C15A C14A C13A -11.2(10)
C15A C14A C18A C10A 180.0
C13A C14A C18A C10A 0.0
C15A C14A C18A N3A 0.0
C13A C14A C18A N3A 180.0
C17A N3A C18A C14A 0.0
C17A N3A C18A C10A 180.0
C14A C18A C10A C11A 0.0
N3A C18A C10A C11A 180.0
C14A C18A C10A N1D 171.6(6)
N3A C18A C10A N1D -8.4(6)
C18A C10A C11A C12A 0.0
N1D C10A C11A C12A -170.6(7)
C10A C11A C12A C13A 0.0
C11A C12A C13A C14A 0.0
C18A C14A C13A C12A 0.0
C15A C14A C13A C12A 180.0
C27A N4A C26A C25A 0.0
C27A N4A C26A C3D -175.9(8)
N4A C26A C25A C24A 0.0
C3D C26A C25A C24A 176.0(8)
C26A C25A C24A O1_3 179.9(9)
C26A C25A C24A C23A 0.0
O1_3 C24A C23A C27A -179.9(9)
C25A C24A C23A C27A 0.0
O1_3 C24A C23A C22A 0.1(9)
C25A C24A C23A C22A 180.0
C24A C23A C27A C19A 180.0
C22A C23A C27A C19A 0.0
C24A C23A C27A N4A 0.0
C22A C23A C27A N4A 180.0
C26A N4A C27A C19A 180.0
C26A N4A C27A C23A 0.0
C23A C27A C19A C20A 0.0
N4A C27A C19A C20A 180.0
C23A C27A C19A N2D 179.7(7)
N4A C27A C19A N2D -0.3(7)
C27A C19A C20A C21A 0.0
N2D C19A C20A C21A -179.6(7)
C19A C20A C21A C22A 0.0
C20A C21A C22A C23A 0.0
C24A C23A C22A C21A 180.0
C27A C23A C22A C21A 0.0
N3D C28A N5A C32A -179.6(8)
C29A C28A N5A C32A -1.4(13)
N4D C32A N5A C28A 179.2(8)
C31A C32A N5A C28A 0.8(13)
C34A C33A N6A C40A -0.9(14)
C4D C33A N6A C40A -179.1(8)
N7A C40A N6A C33A 178.5(8)
C36A C40A N6A C33A -0.2(14)
N5D C39A N7A C40A 179.6(8)
C38A C39A N7A C40A 0.5(14)
N6A C40A N7A C39A -178.2(8)
C36A C40A N7A C39A 0.5(14)
N4B C14B C13B C12B 0.0
C6D C14B C13B C12B -178.4(10)
C14B C13B C12B C11B 0.0
C13B C12B C11B C10B 0.0
C12B C11B C10B N4B 0.0
C12B C11B C10B C9B -179.4(8)
C11B C10B N4B C14B 0.0
C9B C10B N4B C14B 179.4(8)
C13B C14B N4B C10B 0.0
C6D C14B N4B C10B 178.4(10)
C5B N1B C1B C2B 0.0
C5B N1B C1B C5D 179.2(7)
N1B C1B C2B C3B 0.0
C5D C1B C2B C3B -179.2(7)
C1B C2B C3B C4B 0.0
C2B C3B C4B C5B 0.0
C3B C4B C5B N1B 0.0
C3B C4B C5B C6B -179.7(8)
C1B N1B C5B C4B 0.0
C1B N1B C5B C6B 179.7(8)
C6B N2B N3B C9B 0.0
N2B N3B C9B C8B 0.0
N2B N3B C9B C10B 178.4(7)
C11B C10B C9B C8B 159.7(5)
N4B C10B C9B C8B -19.7(10)
C11B C10B C9B N3B -18.5(7)
N4B C10B C9B N3B 162.1(5)
N3B C9B C8B C7B 0.0
C10B C9B C8B C7B -178.1(9)
C9B C8B C7B C6B 0.0
C8B C7B C6B N2B 0.0
C8B C7B C6B C5B -179.6(8)
N3B N2B C6B C7B 0.0
N3B N2B C6B C5B 179.7(7)
C4B C5B C6B C7B 158.4(5)
N1B C5B C6B C7B -21.3(9)
C4B C5B C6B N2B -21.3(7)
N1B C5B C6B N2B 159.0(4)
N4C C14C C15C C16C 1.2(17)
C8D C14C C15C C16C 179.1(10)
C14C C15C C16C O1_6 -178.2(11)
C14C C15C C16C C17C 3.5(17)
O1_6 C16C C17C C22C 176.2(10)
C15C C16C C17C C22C -5.4(16)
O1_6 C16C C17C C18C -2.6(16)
C15C C16C C17C C18C 175.8(11)
C22C C17C C18C C19C -1.0(16)
C16C C17C C18C C19C 177.8(11)
C17C C18C C19C C20C 0.8(18)
C18C C19C C20C C21C -2.0(19)
C19C C20C C21C N9D -172.6(10)
C19C C20C C21C C22C 3.0(15)
C18C C17C C22C N4C -178.1(9)
C16C C17C C22C N4C 3.0(15)
C18C C17C C22C C21C 2.3(15)
C16C C17C C22C C21C -176.6(9)
C20C C21C C22C N4C 177.1(9)
N9D C21C C22C N4C -7.1(13)
C20C C21C C22C C17C -3.2(14)
N9D C21C C22C C17C 172.6(9)
C40C C39C C38C C37C 0.0
N7C C39C C38C C37C -180.0
C39C C38C C37C C36C 0.0
C38C C37C C36C C35C 0.0
C37C C36C C35C C40C 0.0
C37C C36C C35C C34C 180.0
C36C C35C C40C N6C 180.0
C34C C35C C40C N6C 0.0
C36C C35C C40C C39C 0.0
C34C C35C C40C C39C 180.0
C38C C39C C40C C35C 0.0
N7C C39C C40C C35C 180.0
C38C C39C C40C N6C 180.0
N7C C39C C40C N6C 0.0
C35C C40C N6C C32C 0.0
C39C C40C N6C C32C 180.0
C40C N6C C32C C33C 0.0
C40C N6C C32C C10D 173.3(8)
N6C C32C C33C C34C 0.0
C10D C32C C33C C34C -172.3(9)
C32C C33C C34C C35C 0.0
C32C C33C C34C O1_8 -169.8(8)
C40C C35C C34C C33C 0.0
C36C C35C C34C C33C 180.0
C40C C35C C34C O1_8 169.3(9)
C36C C35C C34C O1_8 -10.7(9)
C8C N1C C1C C2C 0.0
C8C N1C C1C N6D -177.5(8)
N1C C1C C2C C3C 0.0
N6D C1C C2C C3C 176.8(10)
C1C C2C C3C C4C 0.0
C2C C3C C4C C8C 0.0
C2C C3C C4C C5C 180.0
C3C C4C C8C N2C 180.0
C5C C4C C8C N2C 0.0
C3C C4C C8C N1C 0.0
C5C C4C C8C N1C 180.0
C1C N1C C8C N2C 180.0
C1C N1C C8C C4C 0.0
C4C C8C N2C C7C 0.0
N1C C8C N2C C7C 180.0
C8C N2C C7C C6C 0.0
C8C N2C C7C C7D 175.0(8)
N2C C7C C6C C5C 0.0
C7D C7C C6C C5C -173.1(11)
C7C C6C C5C C4C 0.0
C7C C6C C5C O1_5 178.2(9)
C8C C4C C5C C6C 0.0
C3C C4C C5C C6C 180.0
C8C C4C C5C O1_5 -178.0(10)
C3C C4C C5C O1_5 2.0(10)
C13C N3C C9C N7D 179.3(8)
C13C N3C C9C C10C 0.0
N7D C9C C10C C11C -179.2(9)
N3C C9C C10C C11C 0.0
C9C C10C C11C C12C 0.0
C10C C11C C12C C13C 0.0
C11C C12C C13C N3C 0.0
C11C C12C C13C N8D -176.3(7)
C9C N3C C13C C12C 0.0
C9C N3C C13C N8D 176.8(6)
C15C C14C N4C C22C -3.6(14)
C8D C14C N4C C22C 178.5(8)
C17C C22C N4C C14C 1.4(14)
C21C C22C N4C C14C -178.9(8)
C31C N5C C23C C24C 0.0
C31C N5C C23C C9D -178.0(6)
N5C C23C C24C C25C 0.0
C9D C23C C24C C25C 178.0(6)
C23C C24C C25C O1_7 -179.3(6)
C23C C24C C25C C26C 0.0
O1_7 C25C C26C C31C 179.3(6)
C24C C25C C26C C31C 0.0
O1_7 C25C C26C C27C -0.7(6)
C24C C25C C26C C27C 180.0
C25C C26C C31C C30C 180.0
C27C C26C C31C C30C 0.0
C25C C26C C31C N5C 0.0
C27C C26C C31C N5C 180.0
C23C N5C C31C C26C 0.0
C23C N5C C31C C30C 180.0
C26C C31C C30C C29C 0.0
N5C C31C C30C C29C 180.0
C26C C31C C30C N10D 176.4(6)
N5C C31C C30C N10D -3.6(6)
C31C C30C C29C C28C 0.0
N10D C30C C29C C28C -176.0(7)
C30C C29C C28C C27C 0.0
C29C C28C C27C C26C 0.0
C31C C26C C27C C28C 0.0
C25C C26C C27C C28C 180.0
C38C C39C N7C O2C -27.3(6)
C40C C39C N7C O2C 152.7(6)
C38C C39C N7C O1C 152.7(6)
C40C C39C N7C O1C -27.3(6)
N2A C8A C1D O1D 175.6(10)
C7A C8A C1D O1D -4.6(15)
N2A C8A C1D N1D -2.4(14)
C7A C8A C1D N1D 177.4(10)
N3A C17A C2D O2D 168.1(8)
C16A C17A C2D O2D -25.8(13)
N3A C17A C2D N2D -9.0(12)
C16A C17A C2D N2D 157.1(7)
C25A C26A C3D O3D -24.2(15)
N4A C26A C3D O3D 151.7(10)
C25A C26A C3D N3D 157.7(9)
N4A C26A C3D N3D -26.3(14)
N6A C33A C4D O4D 174.5(9)
C34A C33A C4D O4D -3.7(15)
N6A C33A C4D N4D -4.9(12)
C34A C33A C4D N4D 176.9(9)
C2B C1B C5D O5D -4.8(14)
N1B C1B C5D O5D 176.0(10)
C2B C1B C5D N5D 174.7(7)
N1B C1B C5D N5D -4.5(11)
C13B C14B C6D O6D 19.4(16)
N4B C14B C6D O6D -158.9(11)
C13B C14B C6D N6D -155.9(9)
N4B C14B C6D N6D 25.8(14)
C6C C7C C7D O7D -10.3(19)
N2C C7C C7D O7D 175.9(10)
C6C C7C C7D N7D 165.7(9)
N2C C7C C7D N7D -8.2(15)
N4C C14C C8D O8D 177.2(9)
C15C C14C C8D O8D -0.8(14)
N4C C14C C8D N8D -2.7(13)
C15C C14C C8D N8D 179.3(9)
N5C C23C C9D O9D 169.5(7)
C24C C23C C9D O9D -8.5(11)
N5C C23C C9D N9D -12.0(10)
C24C C23C C9D N9D 170.0(6)
C33C C32C C10D O10D -27.3(17)
N6C C32C C10D O10D 160.0(11)
C33C C32C C10D N10D 160.1(9)
N6C C32C C10D N10D -12.6(15)
O1D C1D N1D C10A 1.3(18)
C8A C1D N1D C10A 179.2(8)
C18A C10A N1D C1D -179.7(9)
C11A C10A N1D C1D -8.6(13)
O2D C2D N2D C19A 6(2)
C17A C2D N2D C19A -177.6(9)
C20A C19A N2D C2D -7.1(12)
C27A C19A N2D C2D 173.2(8)
O3D C3D N3D C28A 5(2)
C26A C3D N3D C28A -177.5(9)
N5A C28A N3D C3D 175.4(11)
C29A C28A N3D C3D -2.8(16)
O4D C4D N4D C32A -0.5(15)
C33A C4D N4D C32A 178.9(9)
N5A C32A N4D C4D -174.6(8)
C31A C32A N4D C4D 3.8(15)
N7A C39A N5D C5D 176.5(9)
C38A C39A N5D C5D -4.4(15)
O5D C5D N5D C39A 2.6(18)
C1B C5D N5D C39A -176.9(8)
N1C C1C N6D C6D -166.3(9)
C2C C1C N6D C6D 16.6(16)
O6D C6D N6D C1C -2(2)
C14B C6D N6D C1C 173.3(11)
C10C C9C N7D C7D -25.7(17)
N3C C9C N7D C7D 155.0(13)
O7D C7D N7D C9C 4(2)
C7C C7D N7D C9C -171.8(11)
O8D C8D N8D C13C -6.9(15)
C14C C8D N8D C13C 173.0(8)
C12C C13C N8D C8D 1.1(11)
N3C C13C N8D C8D -175.5(7)
O9D C9D N9D C21C -10.1(16)
C23C C9D N9D C21C 171.5(8)
C20C C21C N9D C9D -9.8(15)
C22C C21C N9D C9D 174.7(9)
O10D C10D N10D C30C 3(3)
C32C C10D N10D C30C 174.2(9)
C29C C30C N10D C10D -11.9(15)
C31C C30C N10D C10D 171.8(11)
C7A C6A O1_1 C1_1 7.8(14)
C5A C6A O1_1 C1_1 -173.9(9)
C6A O1_1 C1_1 C2_1 177.1(9)
O1_1 C1_1 C2_1 C3_1 60.3(14)
O1_1 C1_1 C2_1 C4_1 -64.4(14)
C14A C15A O1_2 C1_2 -161.8(17)
C16A C15A O1_2 C1_2 7(2)
C15A O1_2 C1_2 C2_2 157.3(17)
O1_2 C1_2 C2_2 C4_2 -82(2)
O1_2 C1_2 C2_2 C3_2 38(3)
C23A C24A O1_3 C1_3 178.4(12)
C25A C24A O1_3 C1_3 -1.6(16)
C24A O1_3 C1_3 C2_3 -179.6(12)
O1_3 C1_3 C2_3 C4_3 168.0(15)
O1_3 C1_3 C2_3 C3_3 -65.4(19)
C34A C35A O1_4 C1_4 1.0(17)
C36A C35A O1_4 C1_4 179.3(11)
C35A O1_4 C1_4 C2_4 -172.1(11)
O1_4 C1_4 C2_4 C4_4 -63.5(16)
O1_4 C1_4 C2_4 C3_4 177.4(12)
C6C C5C O1_5 C1_5 -7.5(18)
C4C C5C O1_5 C1_5 170.6(13)
C5C O1_5 C1_5 C2_5 -174.3(14)
O1_5 C1_5 C2_5 C3_5 -173.4(18)
O1_5 C1_5 C2_5 C4_5 -53(2)
C15C C16C O1_6 C1_6 -0.3(19)
C17C C16C O1_6 C1_6 178.0(11)
C16C O1_6 C1_6 C2_6 82(2)
O1_6 C1_6 C2_6 C4_6 53(2)
O1_6 C1_6 C2_6 C3_6 179.6(16)
C24C C25C O1_7 C1_7 4.8(12)
C26C C25C O1_7 C1_7 -174.4(9)
C25C O1_7 C1_7 C2_7 177.8(11)
O1_7 C1_7 C2_7 C3_7 166.3(15)
O1_7 C1_7 C2_7 C4_7 -74.0(16)
C33C C34C O1_8 C1_8 4(2)
C35C C34C O1_8 C1_8 -165.7(17)
C34C O1_8 C1_8 C2_8 -179.2(15)
O1_8 C1_8 C2_8 C3_8 -165.7(16)
O1_8 C1_8 C2_8 C4_8 81.7(19)
